data_4344084
loop_
_publ_author_name
'Rohacova, Jana'
'Sekine, Akiko'
'Kawano, Tsubasa'
'Tamari, Sho'
'Ishitani, Osamu'

_publ_section_title
;
 Trinuclear and Tetranuclear Re(I) Rings Connected with Phenylene,
 Vinylene, and Ethynylene Chains: Synthesis, Photophysics, and Redox
 Properties.
;
_journal_issue 17
_journal_name_full 'Inorganic chemistry'
_journal_page_first 8769
_journal_page_last 8777
_journal_paper_doi 10.1021/acs.inorgchem.5b01397
_journal_volume 54
_journal_year 2015
_chemical_formula_sum 'C132 H105 F18 N9 O6 P9 Re3'
_chemical_formula_weight 3092.57
_space_group_crystal_system triclinic
_space_group_IT_number 2
_space_group_name_Hall '-P 1'
_space_group_name_H-M_alt 'P -1'
_symmetry_space_group_name_Hall '-P 1'
_symmetry_space_group_name_H-M 'P -1'
_atom_sites_solution_hydrogens geom
_audit_creation_method SHELXL-2014/7
_cell_angle_alpha 72.5670(10)
_cell_angle_beta 89.7780(10)
_cell_angle_gamma 67.6100(10)
_cell_formula_units_Z 2
_cell_length_a 18.4439(3)
_cell_length_b 18.9673(3)
_cell_length_c 21.1699(4)
_cell_measurement_reflns_used 61044
_cell_measurement_temperature 173(2)
_cell_measurement_theta_max 68.250
_cell_measurement_theta_min 3.201
_cell_volume 6481.8(2)
_computing_cell_refinement RAPID-AUTO
_computing_data_collection RAPID-AUTO
_computing_data_reduction RAPID-AUTO
_computing_structure_refinement 'SHELXL-2014/7 (Sheldrick, 2014)'
_computing_structure_solution 'SHELXS97 (Sheldrick, 1997)'
_diffrn_ambient_temperature 173(2)
_diffrn_detector_area_resol_mean 10.0
_diffrn_measured_fraction_theta_full 0.959
_diffrn_measured_fraction_theta_max 0.955
_diffrn_measurement_device_type 'RIGAKU R-AXIS RAPID-II with VariMax007'
_diffrn_measurement_method \w-scan
_diffrn_radiation_type CuK\a
_diffrn_radiation_wavelength 1.54186
_diffrn_reflns_av_R_equivalents 0.0936
_diffrn_reflns_av_unetI/netI 0.1093
_diffrn_reflns_laue_measured_fraction_full 0.959
_diffrn_reflns_laue_measured_fraction_max 0.955
_diffrn_reflns_limit_h_max 22
_diffrn_reflns_limit_h_min -22
_diffrn_reflns_limit_k_max 22
_diffrn_reflns_limit_k_min -22
_diffrn_reflns_limit_l_max 25
_diffrn_reflns_limit_l_min -25
_diffrn_reflns_number 61044
_diffrn_reflns_point_group_measured_fraction_full 0.959
_diffrn_reflns_point_group_measured_fraction_max 0.955
_diffrn_reflns_theta_full 67.686
_diffrn_reflns_theta_max 68.250
_diffrn_reflns_theta_min 3.201
_diffrn_source 'sealed tube x-ray'
_exptl_absorpt_coefficient_mu 7.121
_exptl_absorpt_correction_T_max 1.0000
_exptl_absorpt_correction_T_min 0.7043
_exptl_absorpt_correction_type multi-scan
_exptl_absorpt_process_details 'abscor T.Higashi RIGAKU'
_exptl_crystal_colour yellow
_exptl_crystal_density_diffrn 1.585
_exptl_crystal_description needle
_exptl_crystal_F_000 3060
_exptl_crystal_size_max 0.108
_exptl_crystal_size_mid 0.066
_exptl_crystal_size_min 0.043
_refine_diff_density_max 2.600
_refine_diff_density_min -1.614
_refine_diff_density_rms 0.150
_refine_ls_extinction_method none
_refine_ls_goodness_of_fit_ref 1.024
_refine_ls_hydrogen_treatment constr
_refine_ls_matrix_type full
_refine_ls_number_parameters 1623
_refine_ls_number_reflns 22685
_refine_ls_number_restraints 60
_refine_ls_restrained_S_all 1.039
_refine_ls_R_factor_all 0.0683
_refine_ls_R_factor_gt 0.0559
_refine_ls_shift/su_max 0.002
_refine_ls_shift/su_mean 0.000
_refine_ls_structure_factor_coef Fsqd
_refine_ls_weighting_details 'w=1/[\s^2^(Fo^2^)+(0.0620P)^2^] where P=(Fo^2^+2Fc^2^)/3'
_refine_ls_weighting_scheme calc
_refine_ls_wR_factor_gt 0.1354
_refine_ls_wR_factor_ref 0.1443
_reflns_Friedel_coverage 0.000
_reflns_number_gt 18279
_reflns_number_total 22685
_reflns_threshold_expression 'I > 2\s(I)'
_cod_data_source_file ic5b01397_si_002.cif
_cod_data_source_block R3ph
_cod_depositor_comments 'Adding full bibliography for 4344084--4344087.cif.'
_cod_database_code 4344084
_shelx_shelxl_version_number 2014/7
_shelx_space_group_comment
;
The symmetry employed for this shelxl refinement is uniquely defined
by the following loop, which should always be used as a source of
symmetry information in preference to the above space-group names.
They are only intended as comments.
;
_shelx_estimated_absorpt_t_min 0.513
_shelx_estimated_absorpt_t_max 0.749

loop_
_space_group_symop_operation_xyz
'x, y, z'
'-x, -y, -z'

loop_
_atom_site_label
_atom_site_type_symbol
_atom_site_fract_x
_atom_site_fract_y
_atom_site_fract_z
_atom_site_U_iso_or_equiv
_atom_site_adp_type
_atom_site_occupancy
_atom_site_site_symmetry_order
_atom_site_calc_flag
_atom_site_refinement_flags_posn
_atom_site_refinement_flags_adp
_atom_site_refinement_flags_occupancy
_atom_site_disorder_assembly
_atom_site_disorder_group
Re1A Re 0.15199(2) 0.87268(2) 0.38061(2) 0.02706(8) Uani 1 1 d . . . . .
Re1C Re 0.18004(2) 0.47673(2) 0.74279(2) 0.02609(8) Uani 1 1 d . . . . .
Re1B Re 0.45507(2) 0.77370(2) 0.75095(2) 0.02659(8) Uani 1 1 d . . . . .
P1A P 0.23595(8) 0.94530(9) 0.37831(7) 0.0280(3) Uani 1 1 d . . . . .
P1C P 0.10396(8) 0.49541(9) 0.64190(7) 0.0275(3) Uani 1 1 d . . . . .
P1B P 0.46132(8) 0.66478(9) 0.85011(7) 0.0290(3) Uani 1 1 d . . . . .
P2C P 0.06997(8) 0.79809(9) 0.38246(7) 0.0279(3) Uani 1 1 d . . . . .
P2B P 0.25698(8) 0.45652(9) 0.84357(7) 0.0273(3) Uani 1 1 d . . . . .
P2A P 0.45499(8) 0.87585(9) 0.64902(7) 0.0274(3) Uani 1 1 d . . . . .
O2A O 0.2975(2) 0.7130(3) 0.4369(2) 0.0443(11) Uani 1 1 d . . . . .
O1C O 0.3232(3) 0.4581(3) 0.6657(2) 0.0542(13) Uani 1 1 d . . . . .
O1B O 0.4905(3) 0.6600(3) 0.6676(2) 0.0484(12) Uani 1 1 d . . . . .
O1A O 0.1078(3) 0.8834(3) 0.5180(2) 0.0511(12) Uani 1 1 d . . . . .
O2C O 0.1248(3) 0.6590(3) 0.7135(2) 0.0496(12) Uani 1 1 d . . . . .
O2B O 0.2744(2) 0.8302(3) 0.7262(2) 0.0451(11) Uani 1 1 d . . . . .
N1A N 0.1551(3) 0.8887(3) 0.2743(2) 0.0301(11) Uani 1 1 d . . . . .
N2C N 0.2026(3) 0.3497(3) 0.7811(2) 0.0310(11) Uani 1 1 d . . . . .
N2B N 0.5788(3) 0.7454(3) 0.7773(2) 0.0296(11) Uani 1 1 d . . . . .
N2A N 0.0518(3) 0.9863(3) 0.3296(2) 0.0329(11) Uani 1 1 d . . . . .
N1C N 0.0831(3) 0.4694(3) 0.7993(2) 0.0337(12) Uani 1 1 d . . . . .
N1B N 0.4554(3) 0.8433(3) 0.8160(2) 0.0336(11) Uani 1 1 d . . . . .
C13A C 0.3131(3) 0.9344(4) 0.3221(3) 0.0316(13) Uani 1 1 d . . . . .
C13C C 0.1353(3) 0.4084(3) 0.6144(3) 0.0294(13) Uani 1 1 d . . . . .
C13B C 0.5613(4) 0.5931(4) 0.8843(3) 0.0369(15) Uani 1 1 d . . . . .
C14A C 0.3537(4) 0.8590(4) 0.3148(3) 0.0431(16) Uani 1 1 d . . . . .
H14A H 0.3410 0.8151 0.3387 0.052 Uiso 1 1 calc R U . . .
C14C C 0.1294(3) 0.3367(4) 0.6517(3) 0.0358(14) Uani 1 1 d . . . . .
H14C H 0.1044 0.3355 0.6911 0.043 Uiso 1 1 calc R U . . .
C14B C 0.5932(4) 0.5205(4) 0.8703(4) 0.0494(18) Uani 1 1 d . . . . .
H14B H 0.5603 0.5056 0.8472 0.059 Uiso 1 1 calc R U . . .
C15A C 0.4121(4) 0.8473(5) 0.2735(4) 0.0514(18) Uani 1 1 d . . . . .
H15A H 0.4389 0.7955 0.2691 0.062 Uiso 1 1 calc R U . . .
C15C C 0.1585(4) 0.2670(4) 0.6338(3) 0.0424(16) Uani 1 1 d . . . . .
H15C H 0.1534 0.2193 0.6605 0.051 Uiso 1 1 calc R U . . .
C15B C 0.6723(4) 0.4701(5) 0.8899(4) 0.061(2) Uani 1 1 d . . . . .
H15B H 0.6935 0.4206 0.8805 0.073 Uiso 1 1 calc R U . . .
C16A C 0.4321(4) 0.9104(5) 0.2386(3) 0.054(2) Uani 1 1 d . . . . .
H16A H 0.4715 0.9028 0.2094 0.064 Uiso 1 1 calc R U . . .
C16C C 0.1947(4) 0.2682(4) 0.5767(4) 0.0531(19) Uani 1 1 d . . . . .
H16C H 0.2146 0.2212 0.5637 0.064 Uiso 1 1 calc R U . . .
C16B C 0.7206(4) 0.4924(5) 0.9233(4) 0.069(3) Uani 1 1 d . . . . .
H16B H 0.7745 0.4572 0.9379 0.082 Uiso 1 1 calc R U . . .
C17A C 0.3935(4) 0.9843(5) 0.2470(3) 0.0514(19) Uani 1 1 d . . . . .
H17A H 0.4074 1.0277 0.2239 0.062 Uiso 1 1 calc R U . . .
C17C C 0.2023(4) 0.3365(4) 0.5387(4) 0.059(2) Uani 1 1 d . . . . .
H17C H 0.2275 0.3365 0.4995 0.070 Uiso 1 1 calc R U . . .
C17B C 0.6912(4) 0.5637(5) 0.9349(3) 0.055(2) Uani 1 1 d . . . . .
H17B H 0.7251 0.5789 0.9565 0.066 Uiso 1 1 calc R U . . .
C18A C 0.3356(4) 0.9967(4) 0.2877(3) 0.0419(16) Uani 1 1 d . . . . .
H18A H 0.3103 1.0483 0.2928 0.050 Uiso 1 1 calc R U . . .
C18C C 0.1736(4) 0.4060(4) 0.5566(3) 0.0459(17) Uani 1 1 d . . . . .
H18C H 0.1798 0.4528 0.5295 0.055 Uiso 1 1 calc R U . . .
C18B C 0.6123(4) 0.6149(4) 0.9159(3) 0.0400(16) Uani 1 1 d . . . . .
H18B H 0.5926 0.6650 0.9242 0.048 Uiso 1 1 calc R U . . .
C19A C 0.1772(3) 1.0531(3) 0.3531(3) 0.0286(12) Uani 1 1 d . . . . .
C19C C -0.0029(3) 0.5254(4) 0.6442(3) 0.0299(13) Uani 1 1 d . . . . .
C19B C 0.4137(4) 0.6944(4) 0.9196(3) 0.0362(14) Uani 1 1 d . . . . .
C20A C 0.1540(4) 1.0990(4) 0.2856(3) 0.0376(15) Uani 1 1 d . . . . .
H20A H 0.1750 1.0753 0.2524 0.045 Uiso 1 1 calc R U . . .
C20C C -0.0452(4) 0.4808(4) 0.6375(3) 0.0425(16) Uani 1 1 d . . . . .
H20C H -0.0194 0.4298 0.6314 0.051 Uiso 1 1 calc R U . . .
C20B C 0.4523(4) 0.6700(5) 0.9840(3) 0.0512(19) Uani 1 1 d . . . . .
H20B H 0.5075 0.6378 0.9933 0.061 Uiso 1 1 calc R U . . .
C21A C 0.1005(4) 1.1791(4) 0.2668(3) 0.0459(17) Uani 1 1 d . . . . .
H21A H 0.0861 1.2100 0.2208 0.055 Uiso 1 1 calc R U . . .
C21C C -0.1265(4) 0.5122(5) 0.6400(4) 0.056(2) Uani 1 1 d . . . . .
H21C H -0.1554 0.4816 0.6354 0.068 Uiso 1 1 calc R U . . .
C21B C 0.4105(5) 0.6925(5) 1.0344(4) 0.068(2) Uani 1 1 d . . . . .
H21B H 0.4370 0.6754 1.0781 0.081 Uiso 1 1 calc R U . . .
C22A C 0.0686(4) 1.2135(4) 0.3137(4) 0.0544(19) Uani 1 1 d . . . . .
H22A H 0.0319 1.2681 0.3006 0.065 Uiso 1 1 calc R U . . .
C22C C -0.1661(4) 0.5847(5) 0.6486(3) 0.0516(18) Uani 1 1 d . . . . .
H22C H -0.2218 0.6055 0.6488 0.062 Uiso 1 1 calc R U . . .
C22B C 0.3310(5) 0.7395(5) 1.0210(4) 0.071(2) Uani 1 1 d . . . . .
H22B H 0.3028 0.7560 1.0552 0.085 Uiso 1 1 calc R U . . .
C23A C 0.0901(4) 1.1680(4) 0.3815(4) 0.057(2) Uani 1 1 d . . . . .
H23A H 0.0680 1.1914 0.4147 0.068 Uiso 1 1 calc R U . . .
C23C C -0.1230(4) 0.6266(4) 0.6569(3) 0.0465(17) Uani 1 1 d . . . . .
H23C H -0.1490 0.6766 0.6646 0.056 Uiso 1 1 calc R U . . .
C23B C 0.2922(5) 0.7625(5) 0.9590(5) 0.079(3) Uani 1 1 d . . . . .
H23B H 0.2367 0.7933 0.9506 0.095 Uiso 1 1 calc R U . . .
C24A C 0.1438(4) 1.0889(4) 0.3995(3) 0.0409(15) Uani 1 1 d . . . . .
H24A H 0.1581 1.0582 0.4455 0.049 Uiso 1 1 calc R U . . .
C24C C -0.0432(3) 0.5983(4) 0.6544(3) 0.0418(16) Uani 1 1 d . . . . .
H24C H -0.0150 0.6293 0.6598 0.050 Uiso 1 1 calc R U . . .
C24B C 0.3328(4) 0.7413(5) 0.9085(4) 0.057(2) Uani 1 1 d . . . . .
H24B H 0.3053 0.7591 0.8651 0.068 Uiso 1 1 calc R U . . .
C2A C 0.2419(4) 0.7736(4) 0.4151(3) 0.0345(14) Uani 1 1 d . . . . .
C1C C 0.2699(3) 0.4664(4) 0.6946(3) 0.0341(14) Uani 1 1 d . . . . .
C1B C 0.4750(3) 0.7035(4) 0.7001(3) 0.0322(13) Uani 1 1 d . . . . .
C1A C 0.1282(4) 0.8773(4) 0.4675(3) 0.0364(15) Uani 1 1 d . . . . .
C2C C 0.1475(3) 0.5893(4) 0.7233(3) 0.0344(14) Uani 1 1 d . . . . .
C2B C 0.3423(4) 0.8077(4) 0.7352(3) 0.0371(15) Uani 1 1 d . . . . .
C3A C 0.2075(4) 0.8346(4) 0.2490(3) 0.0364(14) Uani 1 1 d . . . . .
H3A H 0.2482 0.7883 0.2788 0.044 Uiso 1 1 calc R U . . .
C12C C 0.2680(4) 0.2894(4) 0.7738(3) 0.0417(16) Uani 1 1 d . . . . .
H12C H 0.3039 0.3036 0.7457 0.050 Uiso 1 1 calc R U . . .
C12B C 0.6392(3) 0.6898(4) 0.7604(3) 0.0352(14) Uani 1 1 d . . . . .
H12B H 0.6275 0.6606 0.7353 0.042 Uiso 1 1 calc R U . . .
C4A C 0.2040(4) 0.8440(5) 0.1817(3) 0.0556(19) Uani 1 1 d . . . . .
H4A H 0.2410 0.8048 0.1654 0.067 Uiso 1 1 calc R U . . .
C11C C 0.2850(5) 0.2103(4) 0.8043(4) 0.059(2) Uani 1 1 d . . . . .
H11C H 0.3323 0.1701 0.7988 0.071 Uiso 1 1 calc R U . . .
C11B C 0.7179(4) 0.6732(4) 0.7779(3) 0.0502(19) Uani 1 1 d . . . . .
H11B H 0.7592 0.6319 0.7669 0.060 Uiso 1 1 calc R U . . .
C5A C 0.1441(4) 0.9132(5) 0.1379(3) 0.056(2) Uani 1 1 d . . . . .
H5A H 0.1397 0.9214 0.0913 0.068 Uiso 1 1 calc R U . . .
C10C C 0.2312(5) 0.1896(5) 0.8440(4) 0.067(2) Uani 1 1 d . . . . .
H10C H 0.2412 0.1345 0.8655 0.081 Uiso 1 1 calc R U . . .
C10B C 0.7348(4) 0.7185(5) 0.8120(4) 0.060(2) Uani 1 1 d . . . . .
H10B H 0.7878 0.7111 0.8225 0.072 Uiso 1 1 calc R U . . .
C6A C 0.0924(4) 0.9685(4) 0.1630(3) 0.0464(17) Uani 1 1 d . . . . .
H6A H 0.0528 1.0163 0.1337 0.056 Uiso 1 1 calc R U . . .
C9C C 0.1635(5) 0.2488(5) 0.8520(4) 0.063(2) Uani 1 1 d . . . . .
H9C H 0.1264 0.2353 0.8789 0.075 Uiso 1 1 calc R U . . .
C9B C 0.6724(4) 0.7748(4) 0.8306(3) 0.0469(18) Uani 1 1 d . . . . .
H9B H 0.6828 0.8052 0.8551 0.056 Uiso 1 1 calc R U . . .
C7A C 0.0974(3) 0.9552(4) 0.2311(3) 0.0337(14) Uani 1 1 d . . . . .
C8C C 0.1506(4) 0.3290(4) 0.8196(3) 0.0445(17) Uani 1 1 d . . . . .
C8B C 0.5957(4) 0.7867(4) 0.8135(3) 0.0354(14) Uani 1 1 d . . . . .
C8A C 0.0424(4) 1.0098(4) 0.2616(3) 0.0368(15) Uani 1 1 d . . . . .
C7C C 0.0816(4) 0.3957(4) 0.8269(3) 0.0371(15) Uani 1 1 d . . . . .
C7B C 0.5271(4) 0.8404(4) 0.8369(3) 0.0352(14) Uani 1 1 d . . . . .
C9A C -0.0210(4) 1.0825(4) 0.2251(3) 0.0451(17) Uani 1 1 d . . . . .
H9A H -0.0286 1.0993 0.1777 0.054 Uiso 1 1 calc R U . . .
C6C C 0.0179(4) 0.3867(5) 0.8590(3) 0.053(2) Uani 1 1 d . . . . .
H6C H 0.0169 0.3348 0.8769 0.063 Uiso 1 1 calc R U . . .
C6B C 0.5337(5) 0.8824(4) 0.8775(3) 0.0495(18) Uani 1 1 d . . . . .
H6B H 0.5841 0.8804 0.8897 0.059 Uiso 1 1 calc R U . . .
C10A C -0.0714(4) 1.1285(4) 0.2591(4) 0.0485(18) Uani 1 1 d . . . . .
H10A H -0.1138 1.1776 0.2351 0.058 Uiso 1 1 calc R U . . .
C5C C -0.0432(4) 0.4532(6) 0.8646(4) 0.062(2) Uani 1 1 d . . . . .
H5C H -0.0877 0.4482 0.8851 0.075 Uiso 1 1 calc R U . . .
C5B C 0.4688(5) 0.9269(4) 0.9007(4) 0.056(2) Uani 1 1 d . . . . .
H5B H 0.4733 0.9553 0.9296 0.067 Uiso 1 1 calc R U . . .
C11A C -0.0607(4) 1.1039(4) 0.3265(3) 0.0479(17) Uani 1 1 d . . . . .
H11A H -0.0957 1.1353 0.3500 0.058 Uiso 1 1 calc R U . . .
C4C C -0.0393(4) 0.5273(5) 0.8401(4) 0.060(2) Uani 1 1 d . . . . .
H4C H -0.0798 0.5738 0.8452 0.072 Uiso 1 1 calc R U . . .
C4B C 0.3965(5) 0.9294(5) 0.8808(3) 0.056(2) Uani 1 1 d . . . . .
H4B H 0.3499 0.9598 0.8959 0.068 Uiso 1 1 calc R U . . .
C12A C 0.0013(4) 1.0328(4) 0.3608(3) 0.0421(15) Uani 1 1 d . . . . .
H12A H 0.0085 1.0162 0.4082 0.050 Uiso 1 1 calc R U . . .
C3C C 0.0240(4) 0.5330(4) 0.8082(3) 0.0447(17) Uani 1 1 d . . . . .
H3C H 0.0264 0.5844 0.7916 0.054 Uiso 1 1 calc R U . . .
C3B C 0.3926(4) 0.8875(4) 0.8389(3) 0.0427(16) Uani 1 1 d . . . . .
H3B H 0.3423 0.8901 0.8256 0.051 Uiso 1 1 calc R U . . .
C37C C 0.0836(3) 0.7500(4) 0.3184(3) 0.0330(14) Uani 1 1 d . . . . .
C37B C 0.3282(4) 0.3527(4) 0.8826(3) 0.0365(14) Uani 1 1 d . . . . .
C31A C 0.5525(3) 0.8463(3) 0.6158(3) 0.0304(13) Uani 1 1 d . . . . .
C38C C 0.1588(4) 0.6913(4) 0.3218(3) 0.0395(15) Uani 1 1 d . . . . .
H38C H 0.1980 0.6775 0.3575 0.047 Uiso 1 1 calc R U . . .
C38B C 0.3979(3) 0.3285(4) 0.8570(4) 0.0470(18) Uani 1 1 d . . . . .
H38B H 0.4100 0.3676 0.8241 0.056 Uiso 1 1 calc R U . . .
C32A C 0.5646(4) 0.8125(4) 0.5665(3) 0.0411(15) Uani 1 1 d . . . . .
H32A H 0.5219 0.8074 0.5461 0.049 Uiso 1 1 calc R U . . .
C39C C 0.1773(4) 0.6527(4) 0.2738(4) 0.0503(18) Uani 1 1 d . . . . .
H39C H 0.2287 0.6123 0.2774 0.060 Uiso 1 1 calc R U . . .
C39B C 0.4515(4) 0.2493(5) 0.8769(4) 0.062(2) Uani 1 1 d . . . . .
H39B H 0.4996 0.2345 0.8580 0.074 Uiso 1 1 calc R U . . .
C33A C 0.6379(4) 0.7856(4) 0.5459(4) 0.055(2) Uani 1 1 d . . . . .
H33A H 0.6459 0.7608 0.5120 0.067 Uiso 1 1 calc R U . . .
C40C C 0.1219(6) 0.6726(5) 0.2214(4) 0.066(2) Uani 1 1 d . . . . .
H40C H 0.1341 0.6457 0.1890 0.080 Uiso 1 1 calc R U . . .
C40B C 0.4347(5) 0.1924(5) 0.9244(4) 0.064(2) Uani 1 1 d . . . . .
H40B H 0.4712 0.1376 0.9383 0.077 Uiso 1 1 calc R U . . .
C34A C 0.6996(4) 0.7944(4) 0.5740(3) 0.0456(17) Uani 1 1 d . . . . .
H34A H 0.7497 0.7780 0.5583 0.055 Uiso 1 1 calc R U . . .
C41C C 0.0490(5) 0.7319(5) 0.2167(4) 0.075(3) Uani 1 1 d . . . . .
H41C H 0.0114 0.7482 0.1790 0.090 Uiso 1 1 calc R U . . .
C41B C 0.3661(5) 0.2140(4) 0.9515(4) 0.061(2) Uani 1 1 d . . . . .
H41B H 0.3547 0.1742 0.9844 0.073 Uiso 1 1 calc R U . . .
C35A C 0.6889(4) 0.8268(4) 0.6250(3) 0.0418(16) Uani 1 1 d . . . . .
H35A H 0.7322 0.8307 0.6457 0.050 Uiso 1 1 calc R U . . .
C42C C 0.0279(4) 0.7694(4) 0.2656(3) 0.0503(18) Uani 1 1 d . . . . .
H42C H -0.0244 0.8079 0.2626 0.060 Uiso 1 1 calc R U . . .
C42B C 0.3124(4) 0.2936(4) 0.9316(3) 0.0504(18) Uani 1 1 d . . . . .
H42B H 0.2647 0.3082 0.9511 0.061 Uiso 1 1 calc R U . . .
C36A C 0.6155(3) 0.8539(4) 0.6462(3) 0.0380(15) Uani 1 1 d . . . . .
H36A H 0.6076 0.8773 0.6809 0.046 Uiso 1 1 calc R U . . .
F1E F 0.1503(7) 1.0721(7) 0.9277(6) 0.096(3) Uani 0.548(4) 1 d . U P A 1
F2E F 0.1267(7) 0.9412(7) 0.8779(5) 0.104(3) Uani 0.548(4) 1 d . U P A 1
F3E F 0.0763(7) 1.0035(7) 0.9526(5) 0.095(3) Uani 0.548(4) 1 d . U P A 1
F4E F 0.2004(7) 1.0142(8) 0.8476(6) 0.111(3) Uani 0.548(4) 1 d . U P A 1
F5E F 0.0655(7) 1.0727(8) 0.8515(6) 0.117(3) Uani 0.548(4) 1 d . U P A 1
F6E F 0.2029(8) 0.9387(7) 0.9582(6) 0.120(3) Uani 0.548(4) 1 d . U P A 1
F1G F 0.1068(8) 1.0985(8) 0.9032(7) 0.100(3) Uiso 0.452(4) 1 d . U P A 2
F2G F 0.1863(9) 0.9432(9) 0.8637(7) 0.113(3) Uiso 0.452(4) 1 d . U P A 2
F3G F 0.1320(9) 0.9611(8) 0.9606(7) 0.097(3) Uiso 0.452(4) 1 d . U P A 2
F4G F 0.1576(8) 1.0735(9) 0.8197(7) 0.113(3) Uiso 0.452(4) 1 d . U P A 2
F5G F 0.0697(9) 1.0291(10) 0.8469(8) 0.112(3) Uiso 0.452(4) 1 d . U P A 2
F6G F 0.2260(8) 1.0008(9) 0.9184(7) 0.117(3) Uiso 0.452(4) 1 d . U P A 2
C31C C -0.0358(3) 0.8589(3) 0.3760(3) 0.0326(13) Uani 1 1 d . . . . .
C31B C 0.1910(3) 0.4956(4) 0.9011(3) 0.0361(15) Uani 1 1 d . . . . .
C37A C 0.4339(3) 0.9764(3) 0.6520(3) 0.0313(13) Uani 1 1 d . . . . .
C32C C -0.0763(3) 0.9192(4) 0.3173(3) 0.0409(16) Uani 1 1 d . . . . .
H32C H -0.0509 0.9239 0.2780 0.049 Uiso 1 1 calc R U . . .
C32B C 0.1541(4) 0.4527(4) 0.9448(3) 0.0427(16) Uani 1 1 d . . . . .
H32B H 0.1682 0.3972 0.9507 0.051 Uiso 1 1 calc R U . . .
C38A C 0.4728(4) 1.0248(4) 0.6190(3) 0.0383(15) Uani 1 1 d . . . . .
H38A H 0.5146 1.0047 0.5945 0.046 Uiso 1 1 calc R U . . .
C33C C -0.1529(4) 0.9728(4) 0.3147(4) 0.0503(18) Uani 1 1 d . . . . .
H33C H -0.1802 1.0133 0.2738 0.060 Uiso 1 1 calc R U . . .
C33B C 0.0972(4) 0.4908(5) 0.9794(3) 0.056(2) Uani 1 1 d . . . . .
H33B H 0.0743 0.4603 1.0105 0.067 Uiso 1 1 calc R U . . .
C39A C 0.4496(4) 1.1034(4) 0.6223(4) 0.0500(18) Uani 1 1 d . . . . .
H39A H 0.4764 1.1360 0.6001 0.060 Uiso 1 1 calc R U . . .
C34C C -0.1895(4) 0.9672(5) 0.3718(4) 0.063(2) Uani 1 1 d . . . . .
H34C H -0.2414 1.0054 0.3706 0.076 Uiso 1 1 calc R U . . .
C34B C 0.0727(4) 0.5708(6) 0.9704(4) 0.065(2) Uani 1 1 d . . . . .
H34B H 0.0330 0.5962 0.9944 0.078 Uiso 1 1 calc R U . . .
C40A C 0.3900(5) 1.1330(4) 0.6566(4) 0.0541(19) Uani 1 1 d . . . . .
H40A H 0.3747 1.1863 0.6580 0.065 Uiso 1 1 calc R U . . .
C35C C -0.1520(4) 0.9076(5) 0.4298(4) 0.056(2) Uani 1 1 d . . . . .
H35C H -0.1785 0.9026 0.4684 0.067 Uiso 1 1 calc R U . . .
C35B C 0.1066(4) 0.6136(5) 0.9260(4) 0.067(2) Uani 1 1 d . . . . .
H35B H 0.0894 0.6698 0.9184 0.080 Uiso 1 1 calc R U . . .
C41A C 0.3512(4) 1.0866(4) 0.6895(4) 0.0532(19) Uani 1 1 d . . . . .
H41A H 0.3092 1.1077 0.7136 0.064 Uiso 1 1 calc R U . . .
C36C C -0.0745(4) 0.8539(4) 0.4325(3) 0.0456(17) Uani 1 1 d . . . . .
H36C H -0.0479 0.8133 0.4735 0.055 Uiso 1 1 calc R U . . .
C36B C 0.1658(4) 0.5767(4) 0.8917(3) 0.0472(17) Uani 1 1 d . . . . .
H36B H 0.1892 0.6076 0.8616 0.057 Uiso 1 1 calc R U . . .
C42A C 0.3731(4) 1.0089(4) 0.6876(3) 0.0380(15) Uani 1 1 d . . . . .
H42A H 0.3463 0.9770 0.7110 0.046 Uiso 1 1 calc R U . . .
C28C C 0.0851(3) 0.7108(4) 0.4563(3) 0.0319(13) Uani 1 1 d . . . . .
C28B C 0.3215(3) 0.5107(3) 0.8393(3) 0.0294(13) Uani 1 1 d . . . . .
C28A C 0.3874(3) 0.8969(3) 0.5753(3) 0.0273(12) Uani 1 1 d . . . . .
C29C C 0.1386(3) 0.6877(3) 0.5118(3) 0.0305(13) Uani 1 1 d . . . . .
H29C H 0.1700 0.7174 0.5122 0.037 Uiso 1 1 calc R U . . .
C29B C 0.3233(3) 0.5685(4) 0.7813(3) 0.0325(14) Uani 1 1 d . . . . .
H29B H 0.2947 0.5770 0.7406 0.039 Uiso 1 1 calc R U . . .
C29A C 0.3477(3) 0.8491(4) 0.5720(3) 0.0359(14) Uani 1 1 d . . . . .
H29A H 0.3518 0.8055 0.6106 0.043 Uiso 1 1 calc R U . . .
C30C C 0.1470(3) 0.6217(4) 0.5668(3) 0.0354(14) Uani 1 1 d . . . . .
H30C H 0.1846 0.6066 0.6041 0.042 Uiso 1 1 calc R U . . .
C30B C 0.3673(3) 0.6143(4) 0.7829(3) 0.0327(14) Uani 1 1 d . . . . .
H30B H 0.3676 0.6546 0.7435 0.039 Uiso 1 1 calc R U . . .
C30A C 0.3022(3) 0.8626(3) 0.5145(3) 0.0308(13) Uani 1 1 d . . . . .
H30A H 0.2765 0.8278 0.5143 0.037 Uiso 1 1 calc R U . . .
C25C C 0.1008(3) 0.5767(4) 0.5684(3) 0.0318(13) Uani 1 1 d . . . . .
C25B C 0.4105(3) 0.6009(4) 0.8424(3) 0.0316(13) Uani 1 1 d . . . . .
C25A C 0.2933(3) 0.9255(3) 0.4572(3) 0.0269(12) Uani 1 1 d . . . . .
C26C C 0.0475(4) 0.6003(3) 0.5107(3) 0.0349(14) Uani 1 1 d . . . . .
H26C H 0.0159 0.5711 0.5097 0.042 Uiso 1 1 calc R U . . .
C26B C 0.4092(3) 0.5423(4) 0.8996(3) 0.0340(14) Uani 1 1 d . . . . .
H26B H 0.4385 0.5329 0.9402 0.041 Uiso 1 1 calc R U . . .
C26A C 0.3319(3) 0.9760(4) 0.4600(3) 0.0350(14) Uani 1 1 d . . . . .
H26A H 0.3262 1.0207 0.4220 0.042 Uiso 1 1 calc R U . . .
C27C C 0.0410(3) 0.6649(3) 0.4562(3) 0.0301(13) Uani 1 1 d . . . . .
H27C H 0.0058 0.6786 0.4176 0.036 Uiso 1 1 calc R U . . .
C27B C 0.3653(3) 0.4968(4) 0.8982(3) 0.0344(14) Uani 1 1 d . . . . .
H27B H 0.3654 0.4562 0.9376 0.041 Uiso 1 1 calc R U . . .
C27A C 0.3786(3) 0.9608(4) 0.5184(3) 0.0335(14) Uani 1 1 d . . . . .
H27A H 0.4049 0.9950 0.5191 0.040 Uiso 1 1 calc R U . . .
P1F P 0.41870(13) 0.62794(15) 0.24857(13) 0.0655(6) Uani 1 1 d . . . . .
F1F F 0.3635(3) 0.6706(3) 0.2958(2) 0.0962(17) Uani 1 1 d . . . . .
F2F F 0.3483(4) 0.6181(5) 0.2189(4) 0.165(3) Uani 1 1 d . U . . .
F3F F 0.4732(3) 0.5881(3) 0.2002(3) 0.0943(17) Uani 1 1 d . . . . .
F4F F 0.4881(3) 0.6450(4) 0.2729(3) 0.123(2) Uani 1 1 d . . . . .
F5F F 0.3925(4) 0.7130(4) 0.1920(3) 0.136(2) Uani 1 1 d . . . . .
F6F F 0.4449(5) 0.5479(4) 0.3055(4) 0.181(3) Uani 1 1 d . U . . .
P1D P 0.14290(13) 0.21144(15) 1.06732(10) 0.0596(6) Uani 1 1 d . . . . .
F1D F 0.0879(4) 0.2740(4) 1.0022(3) 0.134(3) Uani 1 1 d . . . . .
F2D F 0.2137(4) 0.2325(5) 1.0423(3) 0.170(3) Uani 1 1 d . . . . .
F3D F 0.1986(3) 0.1524(3) 1.1342(2) 0.1018(18) Uani 1 1 d . . . . .
F4D F 0.0725(4) 0.1922(5) 1.0945(3) 0.148(3) Uani 1 1 d . . . . .
F5D F 0.1182(4) 0.2793(4) 1.1026(3) 0.123(2) Uani 1 1 d . . . . .
F6D F 0.1634(4) 0.1468(4) 1.0329(4) 0.148(3) Uani 1 1 d . . . . .
P1E P 0.14110(14) 1.01153(15) 0.89656(14) 0.0720(7) Uani 1 1 d . . . . .
N106 N 0.2800(5) 0.6933(5) 0.6146(4) 0.077(2) Uani 1 1 d . U . . .
C107 C 0.3990(7) 0.5870(7) 0.5866(5) 0.106(4) Uani 1 1 d . . . . .
H10D H 0.4297 0.6131 0.5582 0.158 Uiso 1 1 calc R U . . .
H10E H 0.3802 0.5588 0.5629 0.158 Uiso 1 1 calc R U . . .
H10F H 0.4325 0.5482 0.6279 0.158 Uiso 1 1 calc R U . . .
C108 C 0.3325(6) 0.6468(6) 0.6022(4) 0.060(2) Uani 1 1 d . U . . .
C103 C 0.2977(6) -0.0389(6) 1.0814(5) 0.103(4) Uani 1 1 d . . . . .
H10G H 0.3191 -0.0975 1.0911 0.155 Uiso 1 1 calc R U . . .
H10H H 0.2507 -0.0135 1.0483 0.155 Uiso 1 1 calc R U . . .
H10I H 0.2834 -0.0261 1.1225 0.155 Uiso 1 1 calc R U . . .
C104 C 0.3575(5) -0.0086(5) 1.0552(5) 0.069(2) Uani 1 1 d . . . . .
N105 N 0.4036(4) 0.0143(4) 1.0366(4) 0.087(3) Uani 1 1 d . . . . .
C100 C 0.0344(6) 0.8466(6) 1.0106(5) 0.107(4) Uani 1 1 d . . . . .
H10J H 0.0285 0.8682 1.0479 0.161 Uiso 1 1 calc R U . . .
H10K H -0.0180 0.8584 0.9895 0.161 Uiso 1 1 calc R U . . .
H10L H 0.0624 0.8716 0.9778 0.161 Uiso 1 1 calc R U . . .
C101 C 0.0790(6) 0.7605(7) 1.0352(4) 0.069(2) Uani 1 1 d . . . . .
N102 N 0.1130(5) 0.6925(5) 1.0572(4) 0.088(3) Uani 1 1 d . . . . .

loop_
_atom_site_aniso_label
_atom_site_aniso_U_11
_atom_site_aniso_U_22
_atom_site_aniso_U_33
_atom_site_aniso_U_23
_atom_site_aniso_U_13
_atom_site_aniso_U_12
Re1A 0.03336(15) 0.02945(16) 0.01937(14) -0.00106(11) -0.00514(11) -0.01865(12)
Re1C 0.02986(15) 0.02752(16) 0.02101(14) -0.00143(11) -0.00336(11) -0.01635(12)
Re1B 0.02995(15) 0.02978(16) 0.02088(14) -0.00212(12) -0.00492(10) -0.01733(12)
P1A 0.0337(8) 0.0316(8) 0.0213(7) -0.0015(6) -0.0042(6) -0.0210(7)
P1C 0.0326(8) 0.0273(8) 0.0227(7) -0.0016(6) -0.0055(6) -0.0168(6)
P1B 0.0342(8) 0.0342(9) 0.0203(7) -0.0030(6) -0.0053(6) -0.0197(7)
P2C 0.0336(8) 0.0303(8) 0.0206(7) -0.0001(6) -0.0053(6) -0.0198(7)
P2B 0.0278(7) 0.0319(8) 0.0226(7) -0.0019(6) -0.0036(6) -0.0177(6)
P2A 0.0330(8) 0.0295(8) 0.0208(7) -0.0025(6) -0.0042(6) -0.0178(6)
O2A 0.043(3) 0.038(3) 0.038(3) 0.002(2) -0.010(2) -0.012(2)
O1C 0.041(3) 0.079(4) 0.043(3) -0.014(3) 0.012(2) -0.029(3)
O1B 0.062(3) 0.046(3) 0.048(3) -0.019(2) -0.002(2) -0.030(2)
O1A 0.065(3) 0.069(4) 0.020(2) -0.011(2) 0.005(2) -0.030(3)
O2C 0.059(3) 0.025(2) 0.058(3) -0.004(2) -0.008(2) -0.016(2)
O2B 0.031(2) 0.052(3) 0.050(3) -0.010(2) -0.0035(19) -0.019(2)
N1A 0.034(3) 0.037(3) 0.025(3) -0.004(2) 0.001(2) -0.024(2)
N2C 0.038(3) 0.024(3) 0.032(3) 0.003(2) -0.007(2) -0.022(2)
N2B 0.032(3) 0.035(3) 0.024(2) 0.002(2) -0.001(2) -0.025(2)
N2A 0.041(3) 0.030(3) 0.031(3) -0.002(2) -0.002(2) -0.024(2)
N1C 0.037(3) 0.049(3) 0.015(2) -0.006(2) 0.001(2) -0.020(2)
N1B 0.043(3) 0.025(3) 0.031(3) -0.002(2) -0.004(2) -0.015(2)
C13A 0.038(3) 0.036(3) 0.027(3) -0.007(3) -0.004(2) -0.022(3)
C13C 0.027(3) 0.027(3) 0.028(3) 0.004(3) -0.011(2) -0.014(2)
C13B 0.040(3) 0.039(4) 0.030(3) 0.002(3) -0.008(3) -0.024(3)
C14A 0.042(4) 0.044(4) 0.054(4) -0.016(3) 0.008(3) -0.027(3)
C14C 0.042(3) 0.037(4) 0.027(3) -0.009(3) -0.005(3) -0.015(3)
C14B 0.040(4) 0.044(4) 0.068(5) -0.014(4) 0.004(3) -0.024(3)
C15A 0.051(4) 0.055(5) 0.060(5) -0.027(4) 0.010(4) -0.028(4)
C15C 0.045(4) 0.028(3) 0.042(4) 0.002(3) -0.021(3) -0.010(3)
C15B 0.046(4) 0.051(5) 0.078(6) -0.013(4) 0.003(4) -0.015(4)
C16A 0.055(4) 0.076(6) 0.044(4) -0.020(4) 0.016(3) -0.040(4)
C16C 0.053(4) 0.043(4) 0.056(5) -0.020(4) -0.001(4) -0.008(3)
C16B 0.032(4) 0.069(6) 0.056(5) 0.023(4) -0.003(3) -0.002(4)
C17A 0.048(4) 0.059(5) 0.047(4) 0.003(4) 0.008(3) -0.037(4)
C17C 0.074(5) 0.048(5) 0.047(4) -0.021(4) 0.017(4) -0.015(4)
C17B 0.040(4) 0.072(6) 0.038(4) 0.007(4) -0.013(3) -0.025(4)
C18A 0.049(4) 0.043(4) 0.043(4) -0.008(3) 0.005(3) -0.033(3)
C18C 0.061(4) 0.033(4) 0.045(4) -0.013(3) 0.013(3) -0.019(3)
C18B 0.041(4) 0.050(4) 0.024(3) 0.004(3) -0.011(3) -0.026(3)
C19A 0.034(3) 0.027(3) 0.027(3) -0.008(3) -0.004(2) -0.015(3)
C19C 0.038(3) 0.032(3) 0.021(3) -0.001(3) -0.005(2) -0.021(3)
C19B 0.044(4) 0.038(4) 0.030(3) -0.010(3) 0.004(3) -0.021(3)
C20A 0.052(4) 0.032(4) 0.027(3) -0.002(3) -0.006(3) -0.020(3)
C20C 0.041(4) 0.029(3) 0.064(5) -0.009(3) 0.004(3) -0.025(3)
C20B 0.047(4) 0.067(5) 0.036(4) -0.009(4) 0.000(3) -0.024(4)
C21A 0.060(4) 0.034(4) 0.034(4) 0.005(3) -0.008(3) -0.020(3)
C21C 0.047(4) 0.057(5) 0.071(5) -0.007(4) -0.002(4) -0.036(4)
C21B 0.091(6) 0.095(7) 0.032(4) -0.021(4) 0.006(4) -0.051(6)
C22A 0.073(5) 0.030(4) 0.054(5) -0.009(4) -0.007(4) -0.016(4)
C22C 0.039(4) 0.058(5) 0.052(5) -0.013(4) 0.000(3) -0.017(4)
C22B 0.082(6) 0.077(6) 0.060(6) -0.029(5) 0.027(5) -0.032(5)
C23A 0.073(5) 0.050(5) 0.048(5) -0.029(4) 0.002(4) -0.015(4)
C23C 0.039(4) 0.048(4) 0.042(4) -0.016(3) -0.013(3) -0.004(3)
C23B 0.068(6) 0.070(6) 0.077(6) -0.018(5) 0.030(5) -0.009(5)
C24A 0.047(4) 0.046(4) 0.030(3) -0.010(3) -0.006(3) -0.020(3)
C24C 0.035(3) 0.051(4) 0.049(4) -0.022(3) -0.004(3) -0.022(3)
C24B 0.054(4) 0.069(5) 0.037(4) -0.011(4) 0.010(3) -0.018(4)
C2A 0.047(4) 0.039(4) 0.024(3) -0.007(3) -0.006(3) -0.025(3)
C1C 0.039(3) 0.035(4) 0.026(3) -0.008(3) 0.000(3) -0.014(3)
C1B 0.033(3) 0.032(3) 0.029(3) -0.001(3) -0.014(2) -0.016(3)
C1A 0.042(3) 0.033(3) 0.040(4) -0.001(3) -0.007(3) -0.028(3)
C2C 0.026(3) 0.047(4) 0.031(3) -0.018(3) -0.006(2) -0.012(3)
C2B 0.053(4) 0.037(4) 0.028(3) -0.005(3) 0.002(3) -0.030(3)
C3A 0.041(3) 0.036(4) 0.030(3) -0.004(3) -0.003(3) -0.018(3)
C12C 0.052(4) 0.028(3) 0.035(4) 0.003(3) -0.018(3) -0.014(3)
C12B 0.041(3) 0.034(3) 0.030(3) -0.006(3) 0.003(3) -0.018(3)
C4A 0.068(5) 0.062(5) 0.037(4) -0.017(4) 0.001(4) -0.026(4)
C11C 0.067(5) 0.033(4) 0.061(5) -0.009(4) -0.019(4) -0.007(4)
C11B 0.036(4) 0.048(4) 0.045(4) 0.005(3) -0.004(3) -0.010(3)
C5A 0.070(5) 0.078(6) 0.030(4) -0.010(4) 0.001(3) -0.044(5)
C10C 0.086(6) 0.050(5) 0.071(6) -0.010(4) -0.010(5) -0.040(5)
C10B 0.034(4) 0.086(6) 0.064(5) -0.011(5) -0.009(3) -0.036(4)
C6A 0.046(4) 0.060(5) 0.026(3) 0.002(3) -0.007(3) -0.025(4)
C9C 0.082(6) 0.059(5) 0.051(5) -0.002(4) -0.004(4) -0.045(5)
C9B 0.036(4) 0.067(5) 0.041(4) -0.007(4) -0.008(3) -0.032(4)
C7A 0.039(3) 0.044(4) 0.024(3) -0.002(3) -0.006(2) -0.028(3)
C8C 0.064(5) 0.048(4) 0.032(4) -0.008(3) -0.008(3) -0.038(4)
C8B 0.050(4) 0.036(4) 0.026(3) 0.002(3) -0.003(3) -0.032(3)
C8A 0.047(4) 0.040(4) 0.028(3) -0.002(3) -0.006(3) -0.028(3)
C7C 0.047(4) 0.054(4) 0.019(3) -0.001(3) -0.006(3) -0.038(3)
C7B 0.054(4) 0.031(3) 0.024(3) -0.003(3) -0.003(3) -0.026(3)
C9A 0.040(4) 0.047(4) 0.039(4) 0.000(3) -0.013(3) -0.018(3)
C6C 0.056(4) 0.087(6) 0.031(4) -0.013(4) 0.006(3) -0.051(5)
C6B 0.074(5) 0.053(5) 0.037(4) -0.008(3) 0.000(3) -0.046(4)
C10A 0.041(4) 0.036(4) 0.053(5) -0.004(3) -0.019(3) -0.007(3)
C5C 0.046(4) 0.109(8) 0.045(4) -0.023(5) 0.009(3) -0.045(5)
C5B 0.080(6) 0.055(5) 0.046(4) -0.023(4) 0.000(4) -0.036(4)
C11A 0.039(4) 0.051(5) 0.047(4) -0.012(4) -0.007(3) -0.013(3)
C4C 0.041(4) 0.086(6) 0.048(5) -0.020(4) 0.007(3) -0.021(4)
C4B 0.068(5) 0.060(5) 0.043(4) -0.022(4) 0.012(4) -0.023(4)
C12A 0.049(4) 0.044(4) 0.037(4) -0.013(3) 0.003(3) -0.022(3)
C3C 0.039(4) 0.056(5) 0.035(4) -0.013(3) 0.000(3) -0.016(3)
C3B 0.042(4) 0.049(4) 0.042(4) -0.016(3) 0.002(3) -0.022(3)
C37C 0.046(3) 0.033(3) 0.025(3) -0.001(3) 0.001(3) -0.027(3)
C37B 0.044(4) 0.030(3) 0.033(3) -0.004(3) -0.006(3) -0.017(3)
C31A 0.042(3) 0.025(3) 0.021(3) 0.001(2) -0.003(2) -0.017(3)
C38C 0.041(4) 0.040(4) 0.046(4) -0.016(3) -0.002(3) -0.022(3)
C38B 0.027(3) 0.042(4) 0.068(5) -0.014(4) 0.001(3) -0.012(3)
C32A 0.035(3) 0.048(4) 0.037(4) -0.013(3) -0.003(3) -0.014(3)
C39C 0.050(4) 0.047(4) 0.066(5) -0.022(4) 0.009(4) -0.028(4)
C39B 0.044(4) 0.044(5) 0.086(6) -0.014(4) -0.006(4) -0.011(4)
C33A 0.048(4) 0.062(5) 0.047(4) -0.024(4) -0.001(3) -0.006(4)
C40C 0.099(7) 0.069(6) 0.048(5) -0.027(5) 0.011(5) -0.045(5)
C40B 0.057(5) 0.040(5) 0.069(6) -0.007(4) -0.026(4) 0.000(4)
C34A 0.040(4) 0.034(4) 0.041(4) 0.004(3) 0.004(3) -0.004(3)
C41C 0.092(7) 0.080(7) 0.051(5) -0.035(5) -0.021(4) -0.020(5)
C41B 0.086(6) 0.035(4) 0.045(4) 0.013(3) -0.008(4) -0.025(4)
C35A 0.036(3) 0.037(4) 0.040(4) 0.009(3) -0.005(3) -0.018(3)
C42C 0.051(4) 0.066(5) 0.036(4) -0.016(4) -0.010(3) -0.025(4)
C42B 0.072(5) 0.038(4) 0.034(4) 0.005(3) 0.006(3) -0.026(4)
C36A 0.036(3) 0.041(4) 0.036(4) -0.001(3) -0.004(3) -0.023(3)
F1E 0.102(3) 0.095(3) 0.100(3) -0.035(2) 0.010(2) -0.046(2)
F2E 0.109(3) 0.108(3) 0.110(3) -0.044(2) 0.007(2) -0.053(2)
F3E 0.096(3) 0.095(3) 0.096(3) -0.030(2) 0.017(2) -0.041(2)
F4E 0.111(3) 0.114(3) 0.114(3) -0.042(2) 0.016(2) -0.047(2)
F5E 0.115(3) 0.115(4) 0.113(3) -0.035(2) 0.008(2) -0.038(2)
F6E 0.120(3) 0.118(3) 0.118(3) -0.040(2) 0.006(2) -0.041(2)
C31C 0.037(3) 0.031(3) 0.034(3) -0.006(3) -0.005(3) -0.021(3)
C31B 0.030(3) 0.054(4) 0.026(3) -0.007(3) -0.003(2) -0.022(3)
C37A 0.031(3) 0.028(3) 0.031(3) -0.006(3) -0.013(2) -0.011(3)
C32C 0.031(3) 0.051(4) 0.045(4) -0.013(3) -0.008(3) -0.022(3)
C32B 0.038(3) 0.051(4) 0.035(4) -0.005(3) -0.001(3) -0.020(3)
C38A 0.045(4) 0.030(3) 0.035(4) -0.003(3) -0.005(3) -0.016(3)
C33C 0.039(4) 0.041(4) 0.060(5) -0.014(4) -0.018(3) -0.007(3)
C33B 0.043(4) 0.086(6) 0.038(4) -0.013(4) 0.006(3) -0.030(4)
C39A 0.063(5) 0.034(4) 0.051(4) 0.002(3) -0.016(4) -0.029(3)
C34C 0.040(4) 0.065(6) 0.087(7) -0.040(5) -0.011(4) -0.013(4)
C34B 0.048(4) 0.106(8) 0.057(5) -0.043(5) 0.021(4) -0.036(5)
C40A 0.073(5) 0.036(4) 0.057(5) -0.017(4) -0.009(4) -0.023(4)
C35C 0.035(4) 0.088(6) 0.060(5) -0.041(5) 0.006(3) -0.029(4)
C35B 0.055(5) 0.085(6) 0.083(6) -0.054(5) 0.013(4) -0.031(5)
C41A 0.057(5) 0.045(4) 0.050(5) -0.020(4) -0.007(3) -0.009(4)
C36C 0.051(4) 0.057(5) 0.034(4) -0.020(3) -0.002(3) -0.024(4)
C36B 0.050(4) 0.045(4) 0.056(4) -0.021(4) 0.015(3) -0.026(3)
C42A 0.043(4) 0.032(3) 0.035(4) -0.004(3) -0.008(3) -0.016(3)
C28C 0.035(3) 0.035(3) 0.026(3) -0.006(3) -0.003(2) -0.018(3)
C28B 0.028(3) 0.029(3) 0.026(3) 0.004(3) -0.006(2) -0.016(3)
C28A 0.038(3) 0.026(3) 0.025(3) -0.006(2) -0.002(2) -0.021(3)
C29C 0.035(3) 0.033(3) 0.025(3) 0.001(3) -0.005(2) -0.022(3)
C29B 0.040(3) 0.039(4) 0.018(3) 0.000(3) -0.008(2) -0.022(3)
C29A 0.039(3) 0.039(4) 0.026(3) 0.005(3) -0.004(3) -0.023(3)
C30C 0.041(3) 0.044(4) 0.026(3) -0.007(3) -0.007(3) -0.025(3)
C30B 0.034(3) 0.041(4) 0.029(3) -0.003(3) 0.000(2) -0.028(3)
C30A 0.038(3) 0.033(3) 0.022(3) 0.000(3) -0.010(2) -0.022(3)
C25C 0.035(3) 0.041(4) 0.026(3) -0.007(3) 0.006(2) -0.025(3)
C25B 0.028(3) 0.036(4) 0.030(3) -0.001(3) -0.002(2) -0.019(3)
C25A 0.025(3) 0.033(3) 0.029(3) -0.005(3) -0.003(2) -0.023(2)
C26C 0.048(4) 0.032(3) 0.024(3) 0.002(3) -0.012(3) -0.023(3)
C26B 0.038(3) 0.044(4) 0.022(3) 0.000(3) -0.010(2) -0.026(3)
C26A 0.038(3) 0.035(4) 0.027(3) 0.006(3) -0.016(3) -0.022(3)
C27C 0.035(3) 0.028(3) 0.026(3) 0.004(2) -0.011(2) -0.021(3)
C27B 0.037(3) 0.042(4) 0.024(3) 0.001(3) -0.004(2) -0.024(3)
C27A 0.040(3) 0.041(4) 0.029(3) -0.009(3) -0.003(3) -0.027(3)
P1F 0.0536(12) 0.0719(16) 0.0730(16) -0.0316(14) 0.0108(11) -0.0207(11)
F1F 0.088(4) 0.109(4) 0.068(3) -0.037(3) 0.021(3) -0.008(3)
F2F 0.106(4) 0.265(7) 0.217(6) -0.163(6) 0.056(4) -0.109(5)
F3F 0.090(4) 0.113(4) 0.125(5) -0.077(4) 0.049(3) -0.058(3)
F4F 0.080(4) 0.171(6) 0.150(6) -0.105(5) 0.012(4) -0.042(4)
F5F 0.143(6) 0.110(5) 0.098(5) -0.009(4) 0.027(4) -0.011(4)
F6F 0.209(7) 0.101(5) 0.170(6) -0.008(4) 0.099(5) -0.022(4)
P1D 0.0634(13) 0.0843(17) 0.0354(10) -0.0074(11) -0.0016(9) -0.0429(12)
F1D 0.133(5) 0.152(6) 0.051(3) -0.016(4) -0.030(3) 0.002(4)
F2D 0.151(6) 0.307(10) 0.079(4) -0.006(5) 0.024(4) -0.163(7)
F3D 0.107(4) 0.113(5) 0.064(3) 0.008(3) -0.016(3) -0.049(4)
F4D 0.123(5) 0.273(9) 0.133(6) -0.095(6) 0.048(4) -0.146(6)
F5D 0.161(6) 0.121(5) 0.097(5) -0.056(4) -0.018(4) -0.050(4)
F6D 0.153(6) 0.141(6) 0.154(7) -0.094(6) -0.009(5) -0.027(5)
P1E 0.0620(14) 0.0679(16) 0.0817(18) -0.0247(14) -0.0230(12) -0.0207(12)
N106 0.084(5) 0.086(5) 0.063(4) 0.003(4) -0.019(4) -0.057(4)
C107 0.151(11) 0.120(10) 0.080(8) -0.019(7) -0.006(7) -0.100(9)
C108 0.069(4) 0.066(4) 0.049(4) -0.008(3) -0.006(3) -0.040(3)
C103 0.097(7) 0.128(10) 0.098(8) -0.005(7) 0.005(6) -0.082(7)
C104 0.064(5) 0.057(6) 0.084(7) -0.016(5) -0.003(5) -0.027(5)
N105 0.070(5) 0.058(5) 0.136(8) -0.026(5) 0.022(5) -0.032(4)
C100 0.115(9) 0.059(6) 0.132(10) 0.006(6) -0.047(7) -0.045(6)
C101 0.094(7) 0.088(7) 0.042(5) -0.019(5) 0.009(5) -0.056(6)
N102 0.112(7) 0.095(7) 0.056(5) -0.028(5) -0.001(4) -0.037(6)

loop_
_atom_type_symbol
_atom_type_description
_atom_type_scat_dispersion_real
_atom_type_scat_dispersion_imag
_atom_type_scat_source
C C 0.0181 0.0091 'International Tables Vol C Tables 4.2.6.8 and 6.1.1.4'
H H 0.0000 0.0000 'International Tables Vol C Tables 4.2.6.8 and 6.1.1.4'
N N 0.0311 0.0180 'International Tables Vol C Tables 4.2.6.8 and 6.1.1.4'
O O 0.0492 0.0322 'International Tables Vol C Tables 4.2.6.8 and 6.1.1.4'
P P 0.2955 0.4335 'International Tables Vol C Tables 4.2.6.8 and 6.1.1.4'
F F 0.0727 0.0534 'International Tables Vol C Tables 4.2.6.8 and 6.1.1.4'
Re Re -5.2083 5.8923 'International Tables Vol C Tables 4.2.6.8 and 6.1.1.4'

loop_
_geom_angle_atom_site_label_1
_geom_angle_atom_site_label_2
_geom_angle_atom_site_label_3
_geom_angle
C2A Re1A C1A 93.0(3)
C2A Re1A N1A 99.0(2)
C1A Re1A N1A 167.9(2)
C2A Re1A N2A 173.5(2)
C1A Re1A N2A 93.6(2)
N1A Re1A N2A 74.50(18)
C2A Re1A P1A 89.50(18)
C1A Re1A P1A 90.71(17)
N1A Re1A P1A 91.29(12)
N2A Re1A P1A 90.23(12)
C2A Re1A P2C 89.63(17)
C1A Re1A P2C 89.90(17)
N1A Re1A P2C 88.29(12)
N2A Re1A P2C 90.58(12)
P1A Re1A P2C 178.96(5)
C2C Re1C C1C 93.5(3)
C2C Re1C N2C 168.5(2)
C1C Re1C N2C 97.3(2)
C2C Re1C N1C 95.0(2)
C1C Re1C N1C 171.4(2)
N2C Re1C N1C 74.28(19)
C2C Re1C P2B 88.78(17)
C1C Re1C P2B 91.22(18)
N2C Re1C P2B 87.19(12)
N1C Re1C P2B 89.79(12)
C2C Re1C P1C 91.83(17)
C1C Re1C P1C 88.48(18)
N2C Re1C P1C 92.26(12)
N1C Re1C P1C 90.41(12)
P2B Re1C P1C 179.34(5)
C1B Re1B C2B 92.9(2)
C1B Re1B N2B 94.7(2)
C2B Re1B N2B 172.3(2)
C1B Re1B N1B 169.4(2)
C2B Re1B N1B 97.4(2)
N2B Re1B N1B 74.90(18)
C1B Re1B P2A 86.93(18)
C2B Re1B P2A 91.90(18)
N2B Re1B P2A 89.03(12)
N1B Re1B P2A 95.05(13)
C1B Re1B P1B 89.76(18)
C2B Re1B P1B 90.17(18)
N2B Re1B P1B 89.35(12)
N1B Re1B P1B 87.86(13)
P2A Re1B P1B 176.18(5)
C19A P1A C25A 103.0(3)
C19A P1A C13A 104.4(3)
C25A P1A C13A 101.2(2)
C19A P1A Re1A 110.55(18)
C25A P1A Re1A 117.74(17)
C13A P1A Re1A 118.11(19)
C13C P1C C25C 104.2(3)
C13C P1C C19C 105.1(3)
C25C P1C C19C 98.4(3)
C13C P1C Re1C 114.43(18)
C25C P1C Re1C 116.73(19)
C19C P1C Re1C 116.08(18)
C13B P1B C25B 103.3(3)
C13B P1B C19B 106.4(3)
C25B P1B C19B 97.8(3)
C13B P1B Re1B 113.3(2)
C25B P1B Re1B 117.66(19)
C19B P1B Re1B 116.4(2)
C37C P2C C31C 107.3(3)
C37C P2C C28C 99.5(3)
C31C P2C C28C 102.4(3)
C37C P2C Re1A 114.39(18)
C31C P2C Re1A 113.53(19)
C28C P2C Re1A 118.04(18)
C37B P2B C28B 100.3(3)
C37B P2B C31B 112.8(3)
C28B P2B C31B 99.9(3)
C37B P2B Re1C 113.9(2)
C28B P2B Re1C 119.25(18)
C31B P2B Re1C 109.76(18)
C37A P2A C28A 102.0(2)
C37A P2A C31A 104.2(3)
C28A P2A C31A 101.0(3)
C37A P2A Re1B 118.1(2)
C28A P2A Re1B 117.45(18)
C31A P2A Re1B 111.91(18)
C3A N1A C7A 118.3(5)
C3A N1A Re1A 124.3(4)
C7A N1A Re1A 117.2(4)
C8C N2C C12C 117.7(6)
C8C N2C Re1C 117.2(4)
C12C N2C Re1C 124.8(4)
C12B N2B C8B 118.4(5)
C12B N2B Re1B 124.4(4)
C8B N2B Re1B 117.2(4)
C12A N2A C8A 119.5(5)
C12A N2A Re1A 124.4(4)
C8A N2A Re1A 116.1(4)
C3C N1C C7C 117.8(6)
C3C N1C Re1C 124.6(4)
C7C N1C Re1C 117.6(4)
C3B N1B C7B 116.4(6)
C3B N1B Re1B 126.3(4)
C7B N1B Re1B 117.3(4)
C14A C13A C18A 117.4(6)
C14A C13A P1A 118.6(4)
C18A C13A P1A 123.9(5)
C14C C13C C18C 115.7(6)
C14C C13C P1C 122.1(5)
C18C C13C P1C 122.0(4)
C14B C13B C18B 118.2(6)
C14B C13B P1B 120.7(5)
C18B C13B P1B 120.3(5)
C15A C14A C13A 121.1(6)
C15A C14A H14A 119.4
C13A C14A H14A 119.4
C15C C14C C13C 123.0(6)
C15C C14C H14C 118.5
C13C C14C H14C 118.5
C15B C14B C13B 120.7(7)
C15B C14B H14B 119.7
C13B C14B H14B 119.7
C14A C15A C16A 120.4(7)
C14A C15A H15A 119.8
C16A C15A H15A 119.8
C16C C15C C14C 118.8(6)
C16C C15C H15C 120.6
C14C C15C H15C 120.6
C14B C15B C16B 119.6(7)
C14B C15B H15B 120.2
C16B C15B H15B 120.2
C17A C16A C15A 118.6(6)
C17A C16A H16A 120.7
C15A C16A H16A 120.7
C17C C16C C15C 120.5(7)
C17C C16C H16C 119.8
C15C C16C H16C 119.8
C17B C16B C15B 120.4(7)
C17B C16B H16B 119.8
C15B C16B H16B 119.8
C18A C17A C16A 121.5(6)
C18A C17A H17A 119.2
C16A C17A H17A 119.2
C16C C17C C18C 120.8(7)
C16C C17C H17C 119.6
C18C C17C H17C 119.6
C16B C17B C18B 120.9(7)
C16B C17B H17B 119.5
C18B C17B H17B 119.5
C17A C18A C13A 120.8(7)
C17A C18A H18A 119.6
C13A C18A H18A 119.6
C17C C18C C13C 121.2(6)
C17C C18C H18C 119.4
C13C C18C H18C 119.4
C17B C18B C13B 120.2(7)
C17B C18B H18B 119.9
C13B C18B H18B 119.9
C24A C19A C20A 117.9(6)
C24A C19A P1A 120.4(5)
C20A C19A P1A 120.9(4)
C24C C19C C20C 118.3(6)
C24C C19C P1C 116.1(4)
C20C C19C P1C 125.6(5)
C24B C19B C20B 117.7(6)
C24B C19B P1B 117.8(5)
C20B C19B P1B 124.4(5)
C21A C20A C19A 120.6(6)
C21A C20A H20A 119.7
C19A C20A H20A 119.7
C19C C20C C21C 118.6(6)
C19C C20C H20C 120.7
C21C C20C H20C 120.7
C21B C20B C19B 120.4(7)
C21B C20B H20B 119.8
C19B C20B H20B 119.8
C22A C21A C20A 120.5(6)
C22A C21A H21A 119.8
C20A C21A H21A 119.8
C22C C21C C20C 122.9(6)
C22C C21C H21C 118.6
C20C C21C H21C 118.6
C22B C21B C20B 120.0(7)
C22B C21B H21B 120.0
C20B C21B H21B 120.0
C21A C22A C23A 119.7(7)
C21A C22A H22A 120.2
C23A C22A H22A 120.2
C21C C22C C23C 117.5(6)
C21C C22C H22C 121.2
C23C C22C H22C 121.2
C23B C22B C21B 120.4(8)
C23B C22B H22B 119.8
C21B C22B H22B 119.8
C24A C23A C22A 119.3(6)
C24A C23A H23A 120.4
C22A C23A H23A 120.4
C22C C23C C24C 121.6(7)
C22C C23C H23C 119.2
C24C C23C H23C 119.2
C22B C23B C24B 120.3(8)
C22B C23B H23B 119.9
C24B C23B H23B 119.9
C19A C24A C23A 122.1(6)
C19A C24A H24A 119.0
C23A C24A H24A 119.0
C23C C24C C19C 121.0(6)
C23C C24C H24C 119.5
C19C C24C H24C 119.5
C23B C24B C19B 121.3(7)
C23B C24B H24B 119.4
C19B C24B H24B 119.4
O2A C2A Re1A 179.1(5)
O1C C1C Re1C 177.8(6)
O1B C1B Re1B 177.0(5)
O1A C1A Re1A 174.8(6)
O2C C2C Re1C 176.7(5)
O2B C2B Re1B 177.9(6)
N1A C3A C4A 122.7(6)
N1A C3A H3A 118.6
C4A C3A H3A 118.6
C11C C12C N2C 123.8(7)
C11C C12C H12C 118.1
N2C C12C H12C 118.1
N2B C12B C11B 123.0(6)
N2B C12B H12B 118.5
C11B C12B H12B 118.5
C3A C4A C5A 118.2(7)
C3A C4A H4A 120.9
C5A C4A H4A 120.9
C12C C11C C10C 118.0(8)
C12C C11C H11C 121.0
C10C C11C H11C 121.0
C12B C11B C10B 118.4(7)
C12B C11B H11B 120.8
C10B C11B H11B 120.8
C6A C5A C4A 119.2(7)
C6A C5A H5A 120.4
C4A C5A H5A 120.4
C9C C10C C11C 120.1(8)
C9C C10C H10C 120.0
C11C C10C H10C 120.0
C9B C10B C11B 118.6(6)
C9B C10B H10B 120.7
C11B C10B H10B 120.7
C5A C6A C7A 120.2(6)
C5A C6A H6A 119.9
C7A C6A H6A 119.9
C10C C9C C8C 118.5(8)
C10C C9C H9C 120.8
C8C C9C H9C 120.8
C8B C9B C10B 120.2(7)
C8B C9B H9B 119.9
C10B C9B H9B 119.9
N1A C7A C6A 121.3(6)
N1A C7A C8A 115.5(5)
C6A C7A C8A 123.2(6)
N2C C8C C9C 121.9(7)
N2C C8C C7C 116.0(6)
C9C C8C C7C 122.1(7)
N2B C8B C9B 121.3(6)
N2B C8B C7B 115.8(5)
C9B C8B C7B 122.8(6)
N2A C8A C9A 119.4(6)
N2A C8A C7A 116.6(5)
C9A C8A C7A 123.9(6)
N1C C7C C6C 121.2(7)
N1C C7C C8C 114.6(5)
C6C C7C C8C 124.2(6)
C6B C7B N1B 121.9(6)
C6B C7B C8B 123.6(6)
N1B C7B C8B 114.5(5)
C10A C9A C8A 119.2(6)
C10A C9A H9A 120.4
C8A C9A H9A 120.4
C5C C6C C7C 119.5(7)
C5C C6C H6C 120.2
C7C C6C H6C 120.2
C5B C6B C7B 120.8(7)
C5B C6B H6B 119.6
C7B C6B H6B 119.6
C11A C10A C9A 120.2(6)
C11A C10A H10A 119.9
C9A C10A H10A 119.9
C6C C5C C4C 119.1(7)
C6C C5C H5C 120.4
C4C C5C H5C 120.4
C6B C5B C4B 117.9(7)
C6B C5B H5B 121.1
C4B C5B H5B 121.1
C10A C11A C12A 119.5(7)
C10A C11A H11A 120.2
C12A C11A H11A 120.2
C3C C4C C5C 118.9(7)
C3C C4C H4C 120.5
C5C C4C H4C 120.5
C3B C4B C5B 119.2(7)
C3B C4B H4B 120.4
C5B C4B H4B 120.4
N2A C12A C11A 122.2(6)
N2A C12A H12A 118.9
C11A C12A H12A 118.9
N1C C3C C4C 123.2(7)
N1C C3C H3C 118.4
C4C C3C H3C 118.4
N1B C3B C4B 123.8(6)
N1B C3B H3B 118.1
C4B C3B H3B 118.1
C42C C37C C38C 118.1(6)
C42C C37C P2C 125.9(5)
C38C C37C P2C 115.8(4)
C38B C37B C42B 117.2(6)
C38B C37B P2B 117.7(5)
C42B C37B P2B 124.6(5)
C32A C31A C36A 119.9(6)
C32A C31A P2A 121.0(5)
C36A C31A P2A 118.8(5)
C39C C38C C37C 121.1(6)
C39C C38C H38C 119.5
C37C C38C H38C 119.5
C37B C38B C39B 122.6(7)
C37B C38B H38B 118.7
C39B C38B H38B 118.7
C31A C32A C33A 120.6(6)
C31A C32A H32A 119.7
C33A C32A H32A 119.7
C40C C39C C38C 120.4(7)
C40C C39C H39C 119.8
C38C C39C H39C 119.8
C40B C39B C38B 119.3(7)
C40B C39B H39B 120.4
C38B C39B H39B 120.4
C32A C33A C34A 120.1(7)
C32A C33A H33A 120.0
C34A C33A H33A 120.0
C41C C40C C39C 118.7(8)
C41C C40C H40C 120.7
C39C C40C H40C 120.7
C41B C40B C39B 120.0(7)
C41B C40B H40B 120.0
C39B C40B H40B 120.0
C35A C34A C33A 120.0(6)
C35A C34A H34A 120.0
C33A C34A H34A 120.0
C40C C41C C42C 122.0(8)
C40C C41C H41C 119.0
C42C C41C H41C 119.0
C40B C41B C42B 120.5(7)
C40B C41B H41B 119.7
C42B C41B H41B 119.7
C34A C35A C36A 120.3(6)
C34A C35A H35A 119.9
C36A C35A H35A 119.9
C37C C42C C41C 119.6(7)
C37C C42C H42C 120.2
C41C C42C H42C 120.2
C41B C42B C37B 120.3(7)
C41B C42B H42B 119.9
C37B C42B H42B 119.9
C35A C36A C31A 119.0(6)
C35A C36A H36A 120.5
C31A C36A H36A 120.5
C32C C31C C36C 118.0(6)
C32C C31C P2C 120.9(5)
C36C C31C P2C 120.4(5)
C36B C31B C32B 118.0(6)
C36B C31B P2B 116.7(5)
C32B C31B P2B 124.3(5)
C42A C37A C38A 117.6(6)
C42A C37A P2A 118.0(5)
C38A C37A P2A 124.3(5)
C33C C32C C31C 121.2(7)
C33C C32C H32C 119.4
C31C C32C H32C 119.4
C33B C32B C31B 119.9(7)
C33B C32B H32B 120.0
C31B C32B H32B 120.0
C37A C38A C39A 119.8(6)
C37A C38A H38A 120.1
C39A C38A H38A 120.1
C34C C33C C32C 119.6(7)
C34C C33C H33C 120.2
C32C C33C H33C 120.2
C34B C33B C32B 122.0(7)
C34B C33B H33B 119.0
C32B C33B H33B 119.0
C40A C39A C38A 120.8(7)
C40A C39A H39A 119.6
C38A C39A H39A 119.6
C35C C34C C33C 120.6(7)
C35C C34C H34C 119.7
C33C C34C H34C 119.7
C33B C34B C35B 118.3(7)
C33B C34B H34B 120.8
C35B C34B H34B 120.8
C39A C40A C41A 120.3(7)
C39A C40A H40A 119.8
C41A C40A H40A 119.8
C34C C35C C36C 119.8(7)
C34C C35C H35C 120.1
C36C C35C H35C 120.1
C34B C35B C36B 121.3(8)
C34B C35B H35B 119.4
C36B C35B H35B 119.4
C40A C41A C42A 120.0(7)
C40A C41A H41A 120.0
C42A C41A H41A 120.0
C31C C36C C35C 120.8(7)
C31C C36C H36C 119.6
C35C C36C H36C 119.6
C31B C36B C35B 120.4(7)
C31B C36B H36B 119.8
C35B C36B H36B 119.8
C41A C42A C37A 121.4(6)
C41A C42A H42A 119.3
C37A C42A H42A 119.3
C29C C28C C27C 118.5(5)
C29C C28C P2C 123.2(4)
C27C C28C P2C 118.3(4)
C27B C28B C29B 119.7(5)
C27B C28B P2B 117.5(4)
C29B C28B P2B 122.6(4)
C29A C28A C27A 117.2(5)
C29A C28A P2A 123.2(4)
C27A C28A P2A 119.4(4)
C28C C29C C30C 120.9(5)
C28C C29C H29C 119.6
C30C C29C H29C 119.6
C28B C29B C30B 120.0(5)
C28B C29B H29B 120.0
C30B C29B H29B 120.0
C28A C29A C30A 122.1(5)
C28A C29A H29A 119.0
C30A C29A H29A 119.0
C29C C30C C25C 121.3(5)
C29C C30C H30C 119.4
C25C C30C H30C 119.4
C25B C30B C29B 120.2(5)
C25B C30B H30B 119.9
C29B C30B H30B 119.9
C25A C30A C29A 121.6(5)
C25A C30A H30A 119.2
C29A C30A H30A 119.2
C30C C25C C26C 117.0(5)
C30C C25C P1C 122.7(4)
C26C C25C P1C 120.2(4)
C26B C25B C30B 119.3(5)
C26B C25B P1B 118.0(4)
C30B C25B P1B 122.4(4)
C30A C25A C26A 117.2(5)
C30A C25A P1A 123.9(4)
C26A C25A P1A 118.9(4)
C27C C26C C25C 121.0(5)
C27C C26C H26C 119.5
C25C C26C H26C 119.5
C25B C26B C27B 120.7(5)
C25B C26B H26B 119.7
C27B C26B H26B 119.7
C27A C26A C25A 120.5(5)
C27A C26A H26A 119.7
C25A C26A H26A 119.7
C26C C27C C28C 121.3(5)
C26C C27C H27C 119.4
C28C C27C H27C 119.4
C28B C27B C26B 120.2(5)
C28B C27B H27B 119.9
C26B C27B H27B 119.9
C28A C27A C26A 121.4(5)
C28A C27A H27A 119.3
C26A C27A H27A 119.3
F6F P1F F2F 94.2(5)
F6F P1F F4F 91.0(5)
F2F P1F F4F 174.7(5)
F6F P1F F3F 93.0(4)
F2F P1F F3F 90.3(3)
F4F P1F F3F 88.9(3)
F6F P1F F5F 177.1(5)
F2F P1F F5F 88.0(4)
F4F P1F F5F 86.8(4)
F3F P1F F5F 88.8(3)
F6F P1F F1F 88.7(3)
F2F P1F F1F 89.9(3)
F4F P1F F1F 90.7(3)
F3F P1F F1F 178.3(4)
F5F P1F F1F 89.5(3)
F6D P1D F4D 90.9(4)
F6D P1D F2D 91.4(5)
F4D P1D F2D 177.5(4)
F6D P1D F1D 88.6(4)
F4D P1D F1D 89.9(4)
F2D P1D F1D 91.0(4)
F6D P1D F3D 94.5(4)
F4D P1D F3D 91.2(4)
F2D P1D F3D 87.7(3)
F1D P1D F3D 176.7(4)
F6D P1D F5D 177.9(4)
F4D P1D F5D 87.3(4)
F2D P1D F5D 90.3(4)
F1D P1D F5D 90.2(4)
F3D P1D F5D 86.8(3)
F4E P1E F5E 99.9(7)
F4E P1E F1E 97.5(6)
F5E P1E F1E 94.2(6)
F3G P1E F6G 95.3(8)
F3G P1E F5G 106.2(8)
F6G P1E F5G 156.4(8)
F3G P1E F1G 103.3(7)
F6G P1E F1G 90.2(7)
F5G P1E F1G 94.1(7)
F3G P1E F2G 99.5(8)
F6G P1E F2G 83.7(8)
F5G P1E F2G 83.2(7)
F1G P1E F2G 156.8(8)
F4E P1E F2E 92.3(6)
F5E P1E F2E 89.1(6)
F1E P1E F2E 168.9(6)
F4E P1E F6E 96.6(7)
F5E P1E F6E 162.8(7)
F1E P1E F6E 88.7(6)
F2E P1E F6E 85.1(6)
F4E P1E F3E 177.2(6)
F5E P1E F3E 81.9(6)
F1E P1E F3E 84.6(5)
F2E P1E F3E 85.4(6)
F6E P1E F3E 81.5(6)
F3G P1E F4G 176.6(7)
F6G P1E F4G 81.4(7)
F5G P1E F4G 77.1(7)
F1G P1E F4G 76.2(7)
F2G P1E F4G 80.7(7)
C108 C107 H10D 109.5
C108 C107 H10E 109.5
H10D C107 H10E 109.5
C108 C107 H10F 109.5
H10D C107 H10F 109.5
H10E C107 H10F 109.5
N106 C108 C107 179.3(10)
C104 C103 H10G 109.5
C104 C103 H10H 109.5
H10G C103 H10H 109.5
C104 C103 H10I 109.5
H10G C103 H10I 109.5
H10H C103 H10I 109.5
N105 C104 C103 178.4(11)
C101 C100 H10J 109.5
C101 C100 H10K 109.5
H10J C100 H10K 109.5
C101 C100 H10L 109.5
H10J C100 H10L 109.5
H10K C100 H10L 109.5
N102 C101 C100 177.0(10)

loop_
_geom_bond_atom_site_label_1
_geom_bond_atom_site_label_2
_geom_bond_distance
Re1A C2A 1.905(6)
Re1A C1A 1.910(7)
Re1A N1A 2.183(5)
Re1A N2A 2.194(5)
Re1A P1A 2.4253(14)
Re1A P2C 2.4264(14)
Re1C C2C 1.894(7)
Re1C C1C 1.920(6)
Re1C N2C 2.170(4)
Re1C N1C 2.173(5)
Re1C P2B 2.4148(14)
Re1C P1C 2.4180(14)
Re1B C1B 1.885(6)
Re1B C2B 1.925(7)
Re1B N2B 2.169(4)
Re1B N1B 2.177(5)
Re1B P2A 2.4295(14)
Re1B P1B 2.4311(14)
P1A C19A 1.817(6)
P1A C25A 1.841(5)
P1A C13A 1.841(6)
P1C C13C 1.802(6)
P1C C25C 1.816(6)
P1C C19C 1.837(6)
P1B C13B 1.812(6)
P1B C25B 1.832(6)
P1B C19B 1.834(6)
P2C C37C 1.816(6)
P2C C31C 1.830(6)
P2C C28C 1.834(6)
P2B C37B 1.830(6)
P2B C28B 1.832(6)
P2B C31B 1.832(6)
P2A C37A 1.817(6)
P2A C28A 1.847(6)
P2A C31A 1.872(6)
O2A C2A 1.171(7)
O1C C1C 1.141(7)
O1B C1B 1.180(7)
O1A C1A 1.155(7)
O2C C2C 1.174(7)
O2B C2B 1.156(7)
N1A C3A 1.359(7)
N1A C7A 1.361(7)
N2C C8C 1.351(8)
N2C C12C 1.355(8)
N2B C12B 1.344(7)
N2B C8B 1.360(7)
N2A C12A 1.343(7)
N2A C8A 1.364(7)
N1C C3C 1.345(7)
N1C C7C 1.355(7)
N1B C3B 1.334(7)
N1B C7B 1.372(7)
C13A C14A 1.394(8)
C13A C18A 1.399(8)
C13C C14C 1.397(8)
C13C C18C 1.414(8)
C13B C14B 1.398(9)
C13B C18B 1.404(8)
C14A C15A 1.378(8)
C14A H14A 0.9500
C14C C15C 1.393(8)
C14C H14C 0.9500
C14B C15B 1.385(9)
C14B H14B 0.9500
C15A C16A 1.386(9)
C15A H15A 0.9500
C15C C16C 1.378(9)
C15C H15C 0.9500
C15B C16B 1.394(11)
C15B H15B 0.9500
C16A C17A 1.376(10)
C16A H16A 0.9500
C16C C17C 1.362(10)
C16C H16C 0.9500
C16B C17B 1.351(10)
C16B H16B 0.9500
C17A C18A 1.364(9)
C17A H17A 0.9500
C17C C18C 1.388(8)
C17C H17C 0.9500
C17B C18B 1.385(9)
C17B H17B 0.9500
C18A H18A 0.9500
C18C H18C 0.9500
C18B H18B 0.9500
C19A C24A 1.372(8)
C19A C20A 1.399(7)
C19C C24C 1.381(8)
C19C C20C 1.386(7)
C19B C24B 1.392(9)
C19B C20B 1.399(8)
C20A C21A 1.393(8)
C20A H20A 0.9500
C20C C21C 1.393(9)
C20C H20C 0.9500
C20B C21B 1.390(10)
C20B H20B 0.9500
C21A C22A 1.360(9)
C21A H21A 0.9500
C21C C22C 1.357(9)
C21C H21C 0.9500
C21B C22B 1.373(11)
C21B H21B 0.9500
C22A C23A 1.400(9)
C22A H22A 0.9500
C22C C23C 1.364(9)
C22C H22C 0.9500
C22B C23B 1.361(11)
C22B H22B 0.9500
C23A C24A 1.381(9)
C23A H23A 0.9500
C23C C24C 1.368(8)
C23C H23C 0.9500
C23B C24B 1.374(10)
C23B H23B 0.9500
C24A H24A 0.9500
C24C H24C 0.9500
C24B H24B 0.9500
C3A C4A 1.380(8)
C3A H3A 0.9500
C12C C11C 1.352(8)
C12C H12C 0.9500
C12B C11B 1.390(8)
C12B H12B 0.9500
C4A C5A 1.406(10)
C4A H4A 0.9500
C11C C10C 1.393(11)
C11C H11C 0.9500
C11B C10B 1.391(10)
C11B H11B 0.9500
C5A C6A 1.365(10)
C5A H5A 0.9500
C10C C9C 1.375(11)
C10C H10C 0.9500
C10B C9B 1.388(10)
C10B H10B 0.9500
C6A C7A 1.385(8)
C6A H6A 0.9500
C9C C8C 1.393(9)
C9C H9C 0.9500
C9B C8B 1.378(8)
C9B H9B 0.9500
C7A C8A 1.452(9)
C8C C7C 1.462(9)
C8B C7B 1.482(9)
C8A C9A 1.416(8)
C7C C6C 1.395(8)
C7B C6B 1.368(8)
C9A C10A 1.377(9)
C9A H9A 0.9500
C6C C5C 1.372(10)
C6C H6C 0.9500
C6B C5B 1.364(10)
C6B H6B 0.9500
C10A C11A 1.351(9)
C10A H10A 0.9500
C5C C4C 1.375(11)
C5C H5C 0.9500
C5B C4B 1.380(10)
C5B H5B 0.9500
C11A C12A 1.377(8)
C11A H11A 0.9500
C4C C3C 1.370(9)
C4C H4C 0.9500
C4B C3B 1.375(9)
C4B H4B 0.9500
C12A H12A 0.9500
C3C H3C 0.9500
C3B H3B 0.9500
C37C C42C 1.385(8)
C37C C38C 1.394(8)
C37B C38B 1.361(8)
C37B C42B 1.401(8)
C31A C32A 1.356(8)
C31A C36A 1.404(8)
C38C C39C 1.392(9)
C38C H38C 0.9500
C38B C39B 1.380(9)
C38B H38B 0.9500
C32A C33A 1.372(8)
C32A H32A 0.9500
C39C C40C 1.373(10)
C39C H39C 0.9500
C39B C40B 1.369(10)
C39B H39B 0.9500
C33A C34A 1.375(9)
C33A H33A 0.9500
C40C C41C 1.366(11)
C40C H40C 0.9500
C40B C41B 1.357(10)
C40B H40B 0.9500
C34A C35A 1.372(9)
C34A H34A 0.9500
C41C C42C 1.399(10)
C41C H41C 0.9500
C41B C42B 1.386(9)
C41B H41B 0.9500
C35A C36A 1.380(8)
C35A H35A 0.9500
C42C H42C 0.9500
C42B H42B 0.9500
C36A H36A 0.9500
F1E P1E 1.545(11)
F2E P1E 1.610(10)
F3E P1E 1.697(11)
F4E P1E 1.508(12)
F5E P1E 1.522(13)
F6E P1E 1.625(12)
F1G P1E 1.577(14)
F2G P1E 1.604(14)
F3G P1E 1.457(13)
F4G P1E 1.802(14)
F5G P1E 1.555(15)
F6G P1E 1.553(14)
C31C C32C 1.384(8)
C31C C36C 1.388(8)
C31B C36B 1.377(8)
C31B C32B 1.395(8)
C37A C42A 1.396(8)
C37A C38A 1.398(8)
C32C C33C 1.380(8)
C32C H32C 0.9500
C32B C33B 1.376(9)
C32B H32B 0.9500
C38A C39A 1.411(8)
C38A H38A 0.9500
C33C C34C 1.378(10)
C33C H33C 0.9500
C33B C34B 1.358(10)
C33B H33B 0.9500
C39A C40A 1.350(10)
C39A H39A 0.9500
C34C C35C 1.358(10)
C34C H34C 0.9500
C34B C35B 1.363(11)
C34B H34B 0.9500
C40A C41A 1.372(10)
C40A H40A 0.9500
C35C C36C 1.393(9)
C35C H35C 0.9500
C35B C36B 1.387(9)
C35B H35B 0.9500
C41A C42A 1.385(8)
C41A H41A 0.9500
C36C H36C 0.9500
C36B H36B 0.9500
C42A H42A 0.9500
C28C C29C 1.384(7)
C28C C27C 1.402(7)
C28B C27B 1.386(7)
C28B C29B 1.390(7)
C28A C29A 1.380(7)
C28A C27A 1.387(7)
C29C C30C 1.388(7)
C29C H29C 0.9500
C29B C30B 1.404(7)
C29B H29B 0.9500
C29A C30A 1.383(7)
C29A H29A 0.9500
C30C C25C 1.412(7)
C30C H30C 0.9500
C30B C25B 1.395(7)
C30B H30B 0.9500
C30A C25A 1.380(7)
C30A H30A 0.9500
C25C C26C 1.417(7)
C25B C26B 1.384(7)
C25A C26A 1.408(7)
C26C C27C 1.373(7)
C26C H26C 0.9500
C26B C27B 1.397(7)
C26B H26B 0.9500
C26A C27A 1.400(7)
C26A H26A 0.9500
C27C H27C 0.9500
C27B H27B 0.9500
C27A H27A 0.9500
P1F F6F 1.531(7)
P1F F2F 1.542(6)
P1F F4F 1.558(6)
P1F F3F 1.584(5)
P1F F5F 1.588(6)
P1F F1F 1.592(5)
P1D F6D 1.535(6)
P1D F4D 1.542(6)
P1D F2D 1.552(6)
P1D F1D 1.566(5)
P1D F3D 1.580(5)
P1D F5D 1.596(6)
N106 C108 1.127(10)
C107 C108 1.437(13)
C107 H10D 0.9800
C107 H10E 0.9800
C107 H10F 0.9800
C103 C104 1.464(11)
C103 H10G 0.9800
C103 H10H 0.9800
C103 H10I 0.9800
C104 N105 1.114(10)
C100 C101 1.444(12)
C100 H10J 0.9800
C100 H10K 0.9800
C100 H10L 0.9800
C101 N102 1.140(11)

loop_
_geom_torsion_atom_site_label_1
_geom_torsion_atom_site_label_2
_geom_torsion_atom_site_label_3
_geom_torsion_atom_site_label_4
_geom_torsion
C19A P1A C13A C14A -161.5(5)
C25A P1A C13A C14A 91.7(5)
Re1A P1A C13A C14A -38.3(5)
C19A P1A C13A C18A 20.8(6)
C25A P1A C13A C18A -86.0(5)
Re1A P1A C13A C18A 144.0(5)
C25C P1C C13C C14C -166.3(5)
C19C P1C C13C C14C -63.4(5)
Re1C P1C C13C C14C 65.1(5)
C25C P1C C13C C18C 19.2(6)
C19C P1C C13C C18C 122.1(5)
Re1C P1C C13C C18C -109.4(5)
C25B P1B C13B C14B 29.8(6)
C19B P1B C13B C14B 132.2(5)
Re1B P1B C13B C14B -98.7(5)
C25B P1B C13B C18B -160.8(5)
C19B P1B C13B C18B -58.4(5)
Re1B P1B C13B C18B 70.8(5)
C18A C13A C14A C15A -2.0(9)
P1A C13A C14A C15A -179.9(5)
C18C C13C C14C C15C -0.4(8)
P1C C13C C14C C15C -175.2(4)
C18B C13B C14B C15B 2.7(10)
P1B C13B C14B C15B 172.4(6)
C13A C14A C15A C16A 0.4(11)
C13C C14C C15C C16C 0.0(9)
C13B C14B C15B C16B -0.5(11)
C14A C15A C16A C17A 1.3(11)
C14C C15C C16C C17C 0.3(10)
C14B C15B C16B C17B -1.9(11)
C15A C16A C17A C18A -1.3(11)
C15C C16C C17C C18C -0.1(11)
C15B C16B C17B C18B 1.9(11)
C16A C17A C18A C13A -0.5(11)
C14A C13A C18A C17A 2.1(9)
P1A C13A C18A C17A 179.8(5)
C16C C17C C18C C13C -0.4(11)
C14C C13C C18C C17C 0.6(9)
P1C C13C C18C C17C 175.4(5)
C16B C17B C18B C13B 0.4(10)
C14B C13B C18B C17B -2.7(9)
P1B C13B C18B C17B -172.4(5)
C25A P1A C19A C24A -40.5(5)
C13A P1A C19A C24A -145.8(5)
Re1A P1A C19A C24A 86.2(5)
C25A P1A C19A C20A 150.2(5)
C13A P1A C19A C20A 44.9(5)
Re1A P1A C19A C20A -83.1(5)
C13C P1C C19C C24C -170.7(5)
C25C P1C C19C C24C -63.5(5)
Re1C P1C C19C C24C 61.8(5)
C13C P1C C19C C20C 10.3(6)
C25C P1C C19C C20C 117.5(6)
Re1C P1C C19C C20C -117.2(5)
C13B P1B C19B C24B -171.7(5)
C25B P1B C19B C24B -65.3(6)
Re1B P1B C19B C24B 61.0(6)
C13B P1B C19B C20B 5.2(7)
C25B P1B C19B C20B 111.7(6)
Re1B P1B C19B C20B -122.1(6)
C24A C19A C20A C21A 1.8(9)
P1A C19A C20A C21A 171.4(5)
C24C C19C C20C C21C 1.4(9)
P1C C19C C20C C21C -179.6(5)
C24B C19B C20B C21B -0.1(11)
P1B C19B C20B C21B -177.0(6)
C19A C20A C21A C22A -1.4(10)
C19C C20C C21C C22C 0.0(11)
C19B C20B C21B C22B -0.5(13)
C20A C21A C22A C23A 0.3(11)
C20C C21C C22C C23C -1.8(11)
C20B C21B C22B C23B 1.7(14)
C21A C22A C23A C24A 0.2(11)
C21C C22C C23C C24C 2.3(11)
C21B C22B C23B C24B -2.4(15)
C20A C19A C24A C23A -1.2(9)
P1A C19A C24A C23A -170.9(5)
C22A C23A C24A C19A 0.2(11)
C22C C23C C24C C19C -0.9(10)
C20C C19C C24C C23C -1.0(9)
P1C C19C C24C C23C 179.9(5)
C22B C23B C24B C19B 1.8(14)
C20B C19B C24B C23B -0.6(11)
P1B C19B C24B C23B 176.6(6)
C7A N1A C3A C4A -0.6(9)
Re1A N1A C3A C4A 175.1(5)
C8C N2C C12C C11C -2.0(9)
Re1C N2C C12C C11C 172.4(5)
C8B N2B C12B C11B -0.4(8)
Re1B N2B C12B C11B 179.9(4)
N1A C3A C4A C5A 0.8(10)
N2C C12C C11C C10C 1.8(10)
N2B C12B C11B C10B -2.8(10)
C3A C4A C5A C6A 0.6(11)
C12C C11C C10C C9C -0.9(11)
C12B C11B C10B C9B 3.9(10)
C4A C5A C6A C7A -2.1(11)
C11C C10C C9C C8C 0.1(12)
C11B C10B C9B C8B -1.9(11)
C3A N1A C7A C6A -0.9(8)
Re1A N1A C7A C6A -176.9(4)
C3A N1A C7A C8A 178.7(5)
Re1A N1A C7A C8A 2.7(6)
C5A C6A C7A N1A 2.3(10)
C5A C6A C7A C8A -177.3(6)
C12C N2C C8C C9C 1.1(9)
Re1C N2C C8C C9C -173.7(5)
C12C N2C C8C C7C 179.1(5)
Re1C N2C C8C C7C 4.4(7)
C10C C9C C8C N2C -0.2(11)
C10C C9C C8C C7C -178.1(6)
C12B N2B C8B C9B 2.5(8)
Re1B N2B C8B C9B -177.7(5)
C12B N2B C8B C7B -173.5(5)
Re1B N2B C8B C7B 6.3(6)
C10B C9B C8B N2B -1.4(10)
C10B C9B C8B C7B 174.4(6)
C12A N2A C8A C9A -0.5(8)
Re1A N2A C8A C9A 180.0(4)
C12A N2A C8A C7A -177.9(5)
Re1A N2A C8A C7A 2.6(6)
N1A C7A C8A N2A -3.5(8)
C6A C7A C8A N2A 176.1(5)
N1A C7A C8A C9A 179.3(5)
C6A C7A C8A C9A -1.1(9)
C3C N1C C7C C6C 4.9(8)
Re1C N1C C7C C6C -174.4(4)
C3C N1C C7C C8C -175.5(5)
Re1C N1C C7C C8C 5.2(6)
N2C C8C C7C N1C -6.2(8)
C9C C8C C7C N1C 171.8(6)
N2C C8C C7C C6C 173.4(6)
C9C C8C C7C C6C -8.6(10)
C3B N1B C7B C6B -1.8(8)
Re1B N1B C7B C6B 179.6(5)
C3B N1B C7B C8B 176.5(5)
Re1B N1B C7B C8B -2.2(6)
N2B C8B C7B C6B 175.6(5)
C9B C8B C7B C6B -0.4(9)
N2B C8B C7B N1B -2.6(7)
C9B C8B C7B N1B -178.6(5)
N2A C8A C9A C10A 0.6(9)
C7A C8A C9A C10A 177.8(6)
N1C C7C C6C C5C -2.0(9)
C8C C7C C6C C5C 178.4(6)
N1B C7B C6B C5B 2.2(10)
C8B C7B C6B C5B -175.9(6)
C8A C9A C10A C11A -0.6(10)
C7C C6C C5C C4C -1.9(10)
C7B C6B C5B C4B -1.2(11)
C9A C10A C11A C12A 0.5(10)
C6C C5C C4C C3C 2.8(11)
C6B C5B C4B C3B 0.0(11)
C8A N2A C12A C11A 0.4(9)
Re1A N2A C12A C11A 179.8(5)
C10A C11A C12A N2A -0.4(10)
C7C N1C C3C C4C -4.1(9)
Re1C N1C C3C C4C 175.2(5)
C5C C4C C3C N1C 0.2(11)
C7B N1B C3B C4B 0.5(9)
Re1B N1B C3B C4B 179.0(5)
C5B C4B C3B N1B 0.4(11)
C31C P2C C37C C42C 13.0(6)
C28C P2C C37C C42C 119.3(6)
Re1A P2C C37C C42C -113.9(5)
C31C P2C C37C C38C -170.5(4)
C28C P2C C37C C38C -64.3(5)
Re1A P2C C37C C38C 62.5(5)
C28B P2B C37B C38B -48.0(6)
C31B P2B C37B C38B -153.5(5)
Re1C P2B C37B C38B 80.6(5)
C28B P2B C37B C42B 140.2(6)
C31B P2B C37B C42B 34.8(6)
Re1C P2B C37B C42B -91.2(6)
C37A P2A C31A C32A -133.7(5)
C28A P2A C31A C32A -28.2(5)
Re1B P2A C31A C32A 97.6(5)
C37A P2A C31A C36A 51.2(5)
C28A P2A C31A C36A 156.7(5)
Re1B P2A C31A C36A -77.5(5)
C42C C37C C38C C39C -0.5(9)
P2C C37C C38C C39C -177.3(5)
C42B C37B C38B C39B 0.6(10)
P2B C37B C38B C39B -171.8(6)
C36A C31A C32A C33A -0.1(9)
P2A C31A C32A C33A -175.2(5)
C37C C38C C39C C40C 1.0(10)
C37B C38B C39B C40B -0.1(12)
C31A C32A C33A C34A -1.5(11)
C38C C39C C40C C41C 1.2(12)
C38B C39B C40B C41B -0.3(12)
C32A C33A C34A C35A 2.9(10)
C39C C40C C41C C42C -3.8(14)
C39B C40B C41B C42B 0.1(12)
C33A C34A C35A C36A -2.8(9)
C38C C37C C42C C41C -2.0(10)
P2C C37C C42C C41C 174.4(6)
C40C C41C C42C C37C 4.2(13)
C40B C41B C42B C37B 0.5(11)
C38B C37B C42B C41B -0.8(10)
P2B C37B C42B C41B 171.0(5)
C34A C35A C36A C31A 1.2(9)
C32A C31A C36A C35A 0.3(9)
P2A C31A C36A C35A 175.4(4)
C37C P2C C31C C32C -58.2(5)
C28C P2C C31C C32C -162.4(5)
Re1A P2C C31C C32C 69.2(5)
C37C P2C C31C C36C 131.6(5)
C28C P2C C31C C36C 27.4(6)
Re1A P2C C31C C36C -100.9(5)
C37B P2B C31B C36B 147.5(5)
C28B P2B C31B C36B 41.8(5)
Re1C P2B C31B C36B -84.3(5)
C37B P2B C31B C32B -44.4(6)
C28B P2B C31B C32B -150.2(5)
Re1C P2B C31B C32B 83.7(5)
C28A P2A C37A C42A 88.4(5)
C31A P2A C37A C42A -166.8(4)
Re1B P2A C37A C42A -42.0(5)
C28A P2A C37A C38A -89.3(5)
C31A P2A C37A C38A 15.4(6)
Re1B P2A C37A C38A 140.3(4)
C36C C31C C32C C33C -0.2(9)
P2C C31C C32C C33C -170.6(5)
C36B C31B C32B C33B -3.1(9)
P2B C31B C32B C33B -171.0(5)
C42A C37A C38A C39A -0.4(9)
P2A C37A C38A C39A 177.4(5)
C31C C32C C33C C34C 1.2(10)
C31B C32B C33B C34B 2.9(11)
C37A C38A C39A C40A -0.4(10)
C32C C33C C34C C35C -2.7(11)
C32B C33B C34B C35B -0.6(12)
C38A C39A C40A C41A 0.6(11)
C33C C34C C35C C36C 3.1(11)
C33B C34B C35B C36B -1.4(12)
C39A C40A C41A C42A 0.0(11)
C32C C31C C36C C35C 0.6(9)
P2C C31C C36C C35C 171.0(5)
C34C C35C C36C C31C -2.1(11)
C32B C31B C36B C35B 1.2(10)
P2B C31B C36B C35B 170.0(6)
C34B C35B C36B C31B 1.1(12)
C40A C41A C42A C37A -0.8(10)
C38A C37A C42A C41A 1.0(9)
P2A C37A C42A C41A -177.0(5)
C37C P2C C28C C29C 127.0(5)
C31C P2C C28C C29C -122.7(5)
Re1A P2C C28C C29C 2.7(6)
C37C P2C C28C C27C -52.3(5)
C31C P2C C28C C27C 58.0(5)
Re1A P2C C28C C27C -176.6(4)
C37B P2B C28B C27B -54.3(5)
C31B P2B C28B C27B 61.2(5)
Re1C P2B C28B C27B -179.4(4)
C37B P2B C28B C29B 130.6(5)
C31B P2B C28B C29B -113.8(5)
Re1C P2B C28B C29B 5.6(6)
C37A P2A C28A C29A -142.0(5)
C31A P2A C28A C29A 110.7(5)
Re1B P2A C28A C29A -11.2(6)
C37A P2A C28A C27A 41.8(5)
C31A P2A C28A C27A -65.4(5)
Re1B P2A C28A C27A 172.7(4)
C27C C28C C29C C30C -1.6(9)
P2C C28C C29C C30C 179.1(5)
C27B C28B C29B C30B -2.0(9)
P2B C28B C29B C30B 172.9(5)
C27A C28A C29A C30A 1.3(9)
P2A C28A C29A C30A -174.9(5)
C28C C29C C30C C25C -0.8(9)
C28B C29B C30B C25B 1.2(9)
C28A C29A C30A C25A -0.8(9)
C29C C30C C25C C26C 2.0(9)
C29C C30C C25C P1C -174.7(5)
C13C P1C C25C C30C -120.1(5)
C19C P1C C25C C30C 131.9(5)
Re1C P1C C25C C30C 7.1(6)
C13C P1C C25C C26C 63.3(5)
C19C P1C C25C C26C -44.7(5)
Re1C P1C C25C C26C -169.5(4)
C29B C30B C25B C26B -0.2(9)
C29B C30B C25B P1B -173.9(5)
C13B P1B C25B C26B 58.6(5)
C19B P1B C25B C26B -50.4(5)
Re1B P1B C25B C26B -175.7(4)
C13B P1B C25B C30B -127.6(5)
C19B P1B C25B C30B 123.4(5)
Re1B P1B C25B C30B -1.9(6)
C29A C30A C25A C26A -0.7(9)
C29A C30A C25A P1A 178.3(5)
C19A P1A C25A C30A 133.6(5)
C13A P1A C25A C30A -118.6(5)
Re1A P1A C25A C30A 11.7(6)
C19A P1A C25A C26A -47.4(5)
C13A P1A C25A C26A 60.4(5)
Re1A P1A C25A C26A -169.4(4)
C30C C25C C26C C27C -0.8(9)
P1C C25C C26C C27C 176.0(5)
C30B C25B C26B C27B 0.0(9)
P1B C25B C26B C27B 174.0(5)
C30A C25A C26A C27A 1.5(9)
P1A C25A C26A C27A -177.5(5)
C25C C26C C27C C28C -1.7(9)
C29C C28C C27C C26C 2.9(9)
P2C C28C C27C C26C -177.8(5)
C29B C28B C27B C26B 1.8(9)
P2B C28B C27B C26B -173.4(5)
C25B C26B C27B C28B -0.8(9)
C29A C28A C27A C26A -0.3(9)
P2A C28A C27A C26A 176.0(5)
C25A C26A C27A C28A -1.1(9)
